data_7103849
loop_
_publ_author_name
'Caira, Mino R'
'de Vries, Elise J C'
'Nassimbeni, Luigi R'

_publ_section_title
;
 Crystallization of two forms of a cyclodextrin inclusion complex
 containing a common organic guest
;
_journal_issue 16
_journal_name_full 'Chemical communications (Cambridge, England)'
_journal_page_first 2058
_journal_page_last 2059
_journal_paper_doi 10.1039/b305784b
_journal_year 2003
_chemical_formula_moiety '(C42 H70 O35)2.(C8 H8 O3)2. 28H2O'
_chemical_formula_sum 'C100 H212 O104'
_chemical_formula_weight 3078.80
_chemical_melting_point 'dehydrates at 39C, decomposes from 251C'
_chemical_name_common
;
bis(Beta-cyclodextrin) bis(4-hydroxybenzoic acid methyl
ester) clathrate hydrate (triclinic form)
;
_chemical_name_systematic
;
bis(Beta-cyclodextrin) bis(4-hydroxybenzoic acid methyl ester) clathrate
hydrate (triclinic form)
;
_space_group_IT_number 1
_symmetry_cell_setting triclinic
_symmetry_space_group_name_Hall 'P 1'
_symmetry_space_group_name_H-M 'P 1'
_atom_sites_solution_hydrogens geom
_atom_sites_solution_primary direct
_atom_sites_solution_secondary difmap
_audit_creation_method SHELXL-97
_cell_angle_alpha 103.464(1)
_cell_angle_beta 113.122(1)
_cell_angle_gamma 99.254(1)
_cell_formula_units_Z 1
_cell_length_a 18.0187(3)
_cell_length_b 15.3431(4)
_cell_length_c 15.4140(3)
_cell_measurement_reflns_used 18382
_cell_measurement_temperature 173(2)
_cell_measurement_theta_max 23.3
_cell_measurement_theta_min 0.99
_cell_volume 3656.7(1)
_computing_cell_refinement 'DENZO-SMN (Otwinowski & Minor, 1997)'
_computing_data_collection 'COLLECT 2000'
_computing_data_reduction 'DENZO-SMN (Otwinowski & Minor, 1997)'
_computing_molecular_graphics 'WebLab Viewer Pro 3.7 (MSI Inc.)'
_computing_publication_material 'Parst (Nardelli, 1995)'
_computing_structure_refinement 'SHELXL-97 (Sheldrick, 1997)'
_computing_structure_solution 'SHELXS-97 (Sheldrick, 1990)'
_diffrn_ambient_temperature 173(2)
_diffrn_measured_fraction_theta_full 0.988
_diffrn_measured_fraction_theta_max 0.988
_diffrn_measurement_device_type 'Nonius Kappa CCD diffractometer'
_diffrn_measurement_method 'phi- and omega-scans of 1.0 deg.'
_diffrn_radiation_monochromator graphite
_diffrn_radiation_source 'fine-focus sealed tube'
_diffrn_radiation_type MoK\a
_diffrn_radiation_wavelength 0.71073
_diffrn_reflns_av_R_equivalents 0.0000
_diffrn_reflns_av_sigmaI/netI 0.0550
_diffrn_reflns_limit_h_max 19
_diffrn_reflns_limit_h_min -20
_diffrn_reflns_limit_k_max 17
_diffrn_reflns_limit_k_min -16
_diffrn_reflns_limit_l_max 16
_diffrn_reflns_limit_l_min -17
_diffrn_reflns_number 18382
_diffrn_reflns_theta_full 23.29
_diffrn_reflns_theta_max 23.29
_diffrn_reflns_theta_min 1.96
_exptl_absorpt_coefficient_mu 0.128
_exptl_absorpt_correction_type none
_exptl_crystal_colour colourless
_exptl_crystal_density_diffrn 1.398
_exptl_crystal_density_method 'not measured'
_exptl_crystal_description prism
_exptl_crystal_F_000 1644
_exptl_crystal_size_max 0.45
_exptl_crystal_size_mid 0.39
_exptl_crystal_size_min 0.25
_refine_diff_density_max 0.676
_refine_diff_density_min -0.683
_refine_diff_density_rms 0.110
_refine_ls_abs_structure_details 'Flack H D (1983), Acta Cryst. A39, 876-881'
_refine_ls_abs_structure_Flack -0.7(16)
_refine_ls_extinction_coef 0.021(2)
_refine_ls_extinction_expression Fc^*^=kFc[1+0.001xFc^2^\l^3^/sin(2\q)]^-1/4^
_refine_ls_extinction_method SHELXL
_refine_ls_goodness_of_fit_ref 1.068
_refine_ls_hydrogen_treatment mixed
_refine_ls_matrix_type full
_refine_ls_number_parameters 1210
_refine_ls_number_reflns 18382
_refine_ls_number_restraints 26
_refine_ls_restrained_S_all 1.272
_refine_ls_R_factor_all 0.1017
_refine_ls_R_factor_gt 0.0937
_refine_ls_shift/su_max 0.265
_refine_ls_shift/su_mean 0.072
_refine_ls_structure_factor_coef Fsqd
_refine_ls_weighting_details 'calc w=1/[\s^2^(Fo^2^)+(0.1591P)^2^+10.4686P] where P=(Fo^2^+2Fc^2^)/3'
_refine_ls_weighting_scheme calc
_refine_ls_wR_factor_gt 0.2582
_refine_ls_wR_factor_ref 0.2673
_reflns_number_gt 16651
_reflns_number_total 18382
_reflns_threshold_expression >2sigma(I)
_cod_duplicate_entry 7113578
_cod_data_source_file b305784b.txt
_cod_data_source_block MPBCDP1
_cod_depositor_comments
;
The following automatic conversions were performed:
'_symmetry_cell_setting' value 'Triclinic' changed to 'triclinic'
according to '/home/saulius/struct/CIF-dictionaries/cif_core.dic'
dictionary named 'cif_core.dic' version 2.4.1 from 2010-06-29.

Automatic conversion script
Id: cif_fix_enum 1527 2010-12-29 10:47:43Z saulius 
;
_cod_original_sg_symbol_H-M P1
_cod_database_code 7103849

loop_
_symmetry_equiv_pos_as_xyz
'x, y, z'

loop_
_atom_site_label
_atom_site_type_symbol
_atom_site_fract_x
_atom_site_fract_y
_atom_site_fract_z
_atom_site_U_iso_or_equiv
_atom_site_adp_type
_atom_site_occupancy
_atom_site_symmetry_multiplicity
_atom_site_calc_flag
_atom_site_refinement_flags
_atom_site_disorder_assembly
_atom_site_disorder_group
O1W O 0.9749(9) 0.6893(12) 0.2714(12) 0.0524(19) Uani 1 1 d . . .
O2W O 0.9193(9) 0.2124(12) 1.0217(12) 0.055(2) Uani 1 1 d . . .
O3W O 0.8005(9) 0.2126(12) 0.0875(12) 0.058(2) Uani 1 1 d . . .
O4W O 0.0485(9) 0.8529(12) 0.2477(12) 0.061(2) Uani 1 1 d . . .
O5W O 0.4793(9) 0.0772(12) 0.7821(12) 0.059(2) Uani 1 1 d . . .
O6W O 0.0158(9) 0.3955(12) 0.1458(12) 0.058(2) Uani 1 1 d . . .
O7W O 1.0611(10) 1.0979(13) 0.6930(14) 0.084(3) Uani 1 1 d . . .
O8W O 0.0701(11) 0.6204(13) 0.4184(14) 0.097(3) Uani 1 1 d . . .
O9W O 0.6415(10) 1.1061(13) 0.9458(14) 0.089(3) Uani 1 1 d . . .
O10W O 0.8674(18) 0.930(2) 1.230(2) 0.080 Uiso 0.40(2) 1 d P . .
O11W O 0.2370(16) 0.8109(19) 0.967(2) 0.080 Uiso 0.46(2) 1 d P . .
O12W O 0.2395(19) -0.035(2) -0.091(2) 0.080 Uiso 0.38(2) 1 d P . .
O13W O 0.9650(13) 0.4862(16) 0.5320(17) 0.080 Uiso 0.62(2) 1 d P . .
O14W O 0.4447(13) 0.0168(16) 0.0455(17) 0.080 Uiso 0.60(2) 1 d P . .
O15W O 0.9873(13) 0.7706(16) 0.8127(7) 0.080 Uiso 0.51(2) 1 d PD A 7
O16W O 0.0573(14) 0.8090(17) 0.6823(18) 0.080 Uiso 0.56(2) 1 d P . .
O17W O 0.032(2) -0.067(3) 0.437(3) 0.080 Uiso 0.28(2) 1 d P B 5
O18A O 0.1859(13) 1.0031(15) 0.7335(15) 0.080 Uiso 0.79(2) 1 d P . .
O19A O 0.5614(14) 0.9462(15) 0.2670(16) 0.080 Uiso 0.68(2) 1 d P . .
O20A O 0.3912(14) -0.0946(17) 0.1683(18) 0.080 Uiso 0.583(17) 1 d P . .
O21A O 0.0045(15) 0.5151(17) -0.1452(18) 0.080 Uiso 0.563(17) 1 d P . .
O22A O 0.4942(16) 0.2704(18) 0.9450(17) 0.080 Uiso 0.67(4) 1 d P . .
O23A O -0.1138(15) 0.1426(18) 0.261(2) 0.080 Uiso 0.525(19) 1 d P . .
O24A O 0.4786(12) 0.7700(15) 1.0862(15) 0.080 Uiso 0.705(16) 1 d P . .
O25A O 0.5807(15) -0.0155(17) 0.0238(18) 0.080 Uiso 0.64(2) 1 d P . .
O26A O 0.0925(12) 0.7188(15) -0.0435(15) 0.080 Uiso 0.732(17) 1 d P . .
O27A O 0.3733(19) 0.081(2) -0.114(2) 0.080 Uiso 0.52(3) 1 d P . .
O28A O 0.6917(15) 0.9536(19) 0.1931(18) 0.080 Uiso 0.545(17) 1 d P . .
O29A O 1.0084(13) 0.3486(17) 0.4258(16) 0.080 Uiso 0.667(19) 1 d P . .
O30A O -0.042(2) 0.017(3) 0.484(3) 0.080 Uiso 0.33 1 d P B .
O18B O 0.135(4) 0.964(4) 0.702(4) 0.080 Uiso 0.21(2) 1 d P . .
O19B O 0.520(3) 0.943(3) 0.276(3) 0.080 Uiso 0.32(2) 1 d P . .
O20B O 0.3794(17) -0.117(2) 0.091(2) 0.080 Uiso 0.417(17) 1 d P . .
O21B O 0.0552(18) 0.546(2) -0.150(2) 0.080 Uiso 0.437(17) 1 d P . .
O22B O 0.521(3) 0.244(3) 0.957(3) 0.080 Uiso 0.33(4) 1 d P . .
O23B O -0.0961(16) 0.1498(19) 0.215(2) 0.080 Uiso 0.475(19) 1 d P . .
O24B O 0.587(2) 0.788(3) 1.122(3) 0.080 Uiso 0.295(16) 1 d P . .
O25B O 0.619(3) -0.032(3) 0.054(3) 0.080 Uiso 0.36(2) 1 d P . .
O26B O 0.035(3) 0.679(3) -0.046(3) 0.080 Uiso 0.268(17) 1 d P . .
O27B O 0.343(2) 0.103(2) -0.144(2) 0.080 Uiso 0.48(3) 1 d P . .
O28B O 0.6509(17) 0.888(2) 0.167(2) 0.080 Uiso 0.455(17) 1 d P . .
O29B O 1.003(2) 0.286(3) 0.394(3) 0.080 Uiso 0.333(19) 1 d P . .
O30B O -0.016(2) 0.087(3) 0.500(3) 0.080 Uiso 0.33 1 d P B .
O30C O -0.049(2) -0.033(3) 0.433(3) 0.080 Uiso 0.33 1 d P . .
O1A O 0.0895(11) 0.4459(19) 0.3397(19) 0.0985(12) Uiso 0.708(9) 1 d PD C 7
H1A H 0.0679 0.4334 0.2784 0.118 Uiso 0.708(9) 1 d P C 7
C2A C 0.1686(10) 0.4373(15) 0.3738(16) 0.0985(12) Uiso 0.708(9) 1 d PGD C 7
C3A C 0.2183(11) 0.4679(16) 0.4764(16) 0.0985(12) Uiso 0.708(9) 1 d PG C 7
C4A C 0.2983(10) 0.4555(14) 0.5153(14) 0.0985(12) Uiso 0.708(9) 1 d PG C 7
C5A C 0.3284(10) 0.4125(12) 0.4515(12) 0.0985(12) Uiso 0.708(9) 1 d PGD C 7
C6A C 0.2787(10) 0.3819(14) 0.3488(13) 0.0985(12) Uiso 0.708(9) 1 d PG C 7
C7A C 0.1988(10) 0.3943(15) 0.3100(14) 0.0985(12) Uiso 0.708(9) 1 d PG C 7
H3A H 0.1977 0.4973 0.5200 0.118 Uiso 0.708(9) 1 d PG C 7
H4A H 0.3322 0.4764 0.5854 0.118 Uiso 0.708(9) 1 d PG C 7
H6A H 0.2994 0.3525 0.3052 0.118 Uiso 0.708(9) 1 d PG C 7
H7A H 0.1648 0.3734 0.2398 0.118 Uiso 0.708(9) 1 d PG C 7
C8A C 0.4140(10) 0.4006(12) 0.4911(12) 0.0985(12) Uiso 0.708(9) 1 d PGD C 7
O9A O 0.4379(11) 0.3568(14) 0.4379(13) 0.0985(12) Uiso 0.708(9) 1 d PGD C 7
O10A O 0.4531(10) 0.4300(13) 0.5913(12) 0.0985(12) Uiso 0.708(9) 1 d PGD C 7
C11A C 0.5231(11) 0.4045(16) 0.6483(13) 0.0985(12) Uiso 0.708(9) 1 d PGD C 7
H11A H 0.5242 0.3451 0.6087 0.148 Uiso 0.708(9) 1 calc PR C 7
H11B H 0.5195 0.3977 0.7083 0.148 Uiso 0.708(9) 1 calc PR C 7
H11C H 0.5747 0.4530 0.6678 0.148 Uiso 0.708(9) 1 calc PR C 7
O1B O 0.8975(11) 0.4789(15) 0.6516(16) 0.0985(12) Uiso 0.773(8) 1 d PD D 7
H1B H 0.9210 0.4806 0.7114 0.118 Uiso 0.773(8) 1 d P D 7
C2B C 0.8296(10) 0.5128(14) 0.6363(15) 0.0985(12) Uiso 0.773(8) 1 d PGD D 7
C3B C 0.8079(10) 0.5408(14) 0.7134(14) 0.0985(12) Uiso 0.773(8) 1 d PG D 7
C4B C 0.7421(9) 0.5812(13) 0.6995(12) 0.0985(12) Uiso 0.773(8) 1 d PG D 7
C5B C 0.6981(9) 0.5935(12) 0.6085(12) 0.0985(12) Uiso 0.773(8) 1 d PGD D 7
C6B C 0.7197(10) 0.5655(13) 0.5314(13) 0.0985(12) Uiso 0.773(8) 1 d PG D 7
C7B C 0.7855(10) 0.5251(14) 0.5453(14) 0.0985(12) Uiso 0.773(8) 1 d PG D 7
H3B H 0.8380 0.5323 0.7756 0.118 Uiso 0.773(8) 1 d PG D 7
H4B H 0.7273 0.6003 0.7523 0.118 Uiso 0.773(8) 1 d PG D 7
H6B H 0.6896 0.5740 0.4692 0.118 Uiso 0.773(8) 1 d PG D 7
H7B H 0.8003 0.5060 0.4925 0.118 Uiso 0.773(8) 1 d PG D 7
C8B C 0.6211(9) 0.6241(12) 0.5870(12) 0.0985(12) Uiso 0.773(8) 1 d PGD D 7
O9B O 0.5800(10) 0.6307(14) 0.5059(12) 0.0985(12) Uiso 0.773(8) 1 d PGD D 7
O10B O 0.6011(9) 0.6473(13) 0.6623(13) 0.0985(12) Uiso 0.773(8) 1 d PGD D 7
C11B C 0.5347(10) 0.6906(14) 0.6541(14) 0.0985(12) Uiso 0.773(8) 1 d PGD D 7
H11D H 0.5585 0.7586 0.6825 0.148 Uiso 0.773(8) 1 calc PR D 7
H11E H 0.5057 0.6691 0.6906 0.148 Uiso 0.773(8) 1 calc PR D 7
H11F H 0.4947 0.6736 0.5837 0.148 Uiso 0.773(8) 1 calc PR D 7
O1C O 0.0889 0.4308 0.3387 0.0985(12) Uiso 0.292(9) 1 d PD C 8
H1C H 0.0634 0.3735 0.3131 0.118 Uiso 0.292(9) 1 d P C 8
C2C C 0.1728(5) 0.442(3) 0.375(3) 0.0985(12) Uiso 0.292(9) 1 d PGD C 8
C3C C 0.2121(9) 0.430(3) 0.313(3) 0.0985(12) Uiso 0.292(9) 1 d PG C 8
C4C C 0.2988(9) 0.466(2) 0.353(2) 0.0985(12) Uiso 0.292(9) 1 d PG C 8
C5C C 0.3462(6) 0.5135(18) 0.4546(19) 0.0985(12) Uiso 0.292(9) 1 d PGD C 8
C6C C 0.3069(12) 0.525(2) 0.516(2) 0.0985(12) Uiso 0.292(9) 1 d PG C 8
C7C C 0.2202(12) 0.489(3) 0.477(3) 0.0985(12) Uiso 0.292(9) 1 d PG C 8
H3C H 0.1797 0.3980 0.2436 0.118 Uiso 0.292(9) 1 d PG C 8
H4C H 0.3256 0.4584 0.3106 0.118 Uiso 0.292(9) 1 d PG C 8
H6C H 0.3393 0.5572 0.5859 0.118 Uiso 0.292(9) 1 d PG C 8
H7C H 0.1934 0.4968 0.5189 0.118 Uiso 0.292(9) 1 d PG C 8
C8C C 0.4357(7) 0.5649(19) 0.5002(19) 0.0985(12) Uiso 0.292(9) 1 d PGD C 8
O9C O 0.4663(13) 0.601(2) 0.5991(19) 0.0985(12) Uiso 0.292(9) 1 d PGD C 8
O10C O 0.4646(12) 0.605(2) 0.456(2) 0.0985(12) Uiso 0.292(9) 1 d PGD C 8
C11C C 0.5218(16) 0.698(2) 0.516(3) 0.0985(12) Uiso 0.292(9) 1 d PGD C 8
H11G H 0.5524 0.7004 0.5852 0.148 Uiso 0.292(9) 1 calc PR C 8
H11H H 0.4896 0.7440 0.5133 0.148 Uiso 0.292(9) 1 calc PR C 8
H11I H 0.5619 0.7126 0.4894 0.148 Uiso 0.292(9) 1 calc PR C 8
O1D O 0.8928 0.6706 0.6269 0.0985(12) Uiso 0.227(8) 1 d PD D 8
H1D H 0.9274 0.7133 0.6800 0.118 Uiso 0.227(8) 1 d P D 8
C2D C 0.8356(8) 0.617(3) 0.643(2) 0.0985(12) Uiso 0.227(8) 1 d PGD D 8
C3D C 0.7979(10) 0.615(2) 0.7061(19) 0.0985(12) Uiso 0.227(8) 1 d PG D 8
C4D C 0.7210(9) 0.5505(19) 0.6729(17) 0.0985(12) Uiso 0.227(8) 1 d PG D 8
C5D C 0.6819(8) 0.4871(19) 0.5767(17) 0.0985(12) Uiso 0.227(8) 1 d PGD D 8
C6D C 0.7196(10) 0.488(2) 0.5136(19) 0.0985(12) Uiso 0.227(8) 1 d PG D 8
C7D C 0.7965(9) 0.553(3) 0.547(2) 0.0985(12) Uiso 0.227(8) 1 d PG D 8
H3D H 0.8246 0.6587 0.7719 0.118 Uiso 0.227(8) 1 d PG D 8
H4D H 0.6952 0.5497 0.7160 0.118 Uiso 0.227(8) 1 d PG D 8
H6D H 0.6929 0.4449 0.4478 0.118 Uiso 0.227(8) 1 d PG D 8
H7D H 0.8223 0.5539 0.5037 0.118 Uiso 0.227(8) 1 d PG D 8
C8D C 0.5781(9) 0.4122(17) 0.5477(19) 0.0985(12) Uiso 0.227(8) 1 d PGD D 8
O9D O 0.5403(13) 0.3547(16) 0.455(2) 0.0985(12) Uiso 0.227(8) 1 d PGD D 8
O10D O 0.5377(9) 0.408(2) 0.604(2) 0.0985(12) Uiso 0.227(8) 1 d PGD D 8
C11D C 0.4468(9) 0.368(3) 0.550(2) 0.0985(12) Uiso 0.227(8) 1 d PGD D 8
H11J H 0.4214 0.4123 0.5203 0.148 Uiso 0.227(8) 1 d PG D 8
H11K H 0.4251 0.3557 0.5964 0.148 Uiso 0.227(8) 1 d PG D 8
H11L H 0.4329 0.3095 0.4972 0.148 Uiso 0.227(8) 1 d PG D 8
C1A1 C 0.2504(10) 0.5727(13) 0.0730(13) 0.037(2) Uiso 1 1 d G . .
H111 H 0.2312 0.5504 -0.0007 0.045 Uiso 1 1 calc R . .
O2A1 O 0.3961(9) 0.6157(11) 0.1042(11) 0.0378(15) Uani 1 1 d . . .
H212 H 0.3717 0.5716 0.0547 0.045 Uiso 1 1 d . . .
C2A1 C 0.3331(9) 0.6491(12) 0.1225(12) 0.0297(19) Uiso 1 1 d . . .
H211 H 0.3236 0.6995 0.0918 0.036 Uiso 1 1 calc R . .
O3A1 O 0.4347(8) 0.7702(12) 0.2789(12) 0.0374(15) Uani 1 1 d . . .
H312 H 0.4694 0.7487 0.3027 0.045 Uiso 1 1 d . . .
C3A1 C 0.3615(9) 0.6924(12) 0.2346(12) 0.031(2) Uiso 1 1 d . . .
H311 H 0.3738 0.6442 0.2680 0.037 Uiso 1 1 calc R . .
C4A1 C 0.2912(9) 0.7256(12) 0.2486(12) 0.029(2) Uiso 1 1 d . . .
H411 H 0.2809 0.7760 0.2180 0.035 Uiso 1 1 calc R . .
O4A7 O 0.2649(8) 0.4972(12) 0.1104(11) 0.0341(14) Uani 1 1 d . . .
O5A1 O 0.1888(8) 0.6047(12) 0.0921(12) 0.0392(15) Uani 1 1 d . . .
C5A1 C 0.2102(9) 0.6437(13) 0.1972(13) 0.034(2) Uiso 1 1 d . . .
H511 H 0.2205 0.5942 0.2292 0.041 Uiso 1 1 calc R . .
O6A1 O 0.1235(9) 0.7461(12) 0.1591(12) 0.062(2) Uani 1 1 d . . .
H613 H 0.0880 0.7686 0.1719 0.074 Uiso 1 1 calc R . .
C6A1 C 0.1375(10) 0.6706(13) 0.2027(13) 0.047(3) Uiso 1 1 d . . .
H611 H 0.1476 0.6924 0.2732 0.057 Uiso 1 1 calc R . .
H612 H 0.0870 0.6160 0.1657 0.057 Uiso 1 1 calc R . .
C1A2 C 0.3128(9) 0.8550(12) 0.3903(12) 0.0276(19) Uiso 1 1 d . . .
H121 H 0.3067 0.8855 0.3381 0.033 Uiso 1 1 calc R . .
O2A2 O 0.4652(9) 0.9085(12) 0.4553(11) 0.0340(14) Uani 1 1 d . . .
H222 H 0.4580 0.8978 0.4034 0.041 Uiso 1 1 d . . .
C2A2 C 0.3961(9) 0.9065(13) 0.4788(12) 0.033(2) Uiso 1 1 d . . .
H221 H 0.3957 0.9724 0.5052 0.040 Uiso 1 1 calc R . .
O3A2 O 0.4805(8) 0.9114(12) 0.6495(12) 0.0355(15) Uani 1 1 d . . .
H322 H 0.5100 0.8717 0.6379 0.043 Uiso 1 1 d . . .
C3A2 C 0.4053(9) 0.8604(12) 0.5604(12) 0.0299(19) Uiso 1 1 d . . .
H321 H 0.4072 0.7949 0.5359 0.036 Uiso 1 1 calc R . .
C4A2 C 0.3331(9) 0.8592(12) 0.5818(12) 0.030(2) Uiso 1 1 d . . .
H421 H 0.3372 0.9243 0.6181 0.036 Uiso 1 1 calc R . .
O4A1 O 0.3141(8) 0.7616(11) 0.3513(11) 0.0285(13) Uani 1 1 d . . .
O5A2 O 0.2466(8) 0.8600(12) 0.4141(11) 0.0331(14) Uani 1 1 d . . .
C5A2 C 0.2471(9) 0.8169(13) 0.4884(12) 0.032(2) Uiso 1 1 d . . .
H521 H 0.2371 0.7481 0.4605 0.038 Uiso 1 1 calc R . .
O6A2 O 0.1881(9) 0.9336(12) 0.5555(12) 0.0524(19) Uani 1 1 d . . .
H623 H 0.1787 0.9600 0.5118 0.063 Uiso 1 1 calc R . .
C6A2 C 0.1749(10) 0.8356(13) 0.5103(13) 0.038(2) Uiso 1 1 d . . .
H621 H 0.1220 0.8112 0.4473 0.046 Uiso 1 1 calc R . .
H622 H 0.1687 0.8018 0.5556 0.046 Uiso 1 1 calc R . .
C1A3 C 0.3311(10) 0.8389(13) 0.7363(13) 0.034(2) Uiso 1 1 d . . .
H131 H 0.3301 0.9054 0.7462 0.041 Uiso 1 1 calc R . .
O2A3 O 0.4846(9) 0.8850(11) 0.8274(12) 0.0397(16) Uani 1 1 d . . .
H232 H 0.4779 0.9135 0.7966 0.048 Uiso 1 1 d . . .
C2A3 C 0.4089(9) 0.8349(13) 0.8201(13) 0.033(2) Uiso 1 1 d . . .
H231 H 0.4065 0.8628 0.8841 0.040 Uiso 1 1 calc R . .
O3A3 O 0.4785(9) 0.7306(12) 0.8957(12) 0.0408(16) Uani 1 1 d . . .
H332 H 0.4788 0.6750 0.8903 0.049 Uiso 1 1 calc R . .
C3A3 C 0.4092(9) 0.7331(12) 0.8101(12) 0.031(2) Uiso 1 1 d . . .
H331 H 0.4148 0.7041 0.7486 0.037 Uiso 1 1 calc R . .
C4A3 C 0.3262(9) 0.6788(13) 0.8029(13) 0.033(2) Uiso 1 1 d . . .
H431 H 0.3235 0.7031 0.8673 0.040 Uiso 1 1 calc R . .
O4A2 O 0.3374(9) 0.8024(11) 0.6460(11) 0.0323(14) Uani 1 1 d . . .
O5A3 O 0.2581(9) 0.7871(12) 0.7321(12) 0.0397(16) Uani 1 1 d . . .
C5A3 C 0.2502(9) 0.6888(13) 0.7167(13) 0.037(2) Uiso 1 1 d . E .
H531 H 0.2516 0.6602 0.6523 0.044 Uiso 1 1 calc R . .
O6A3 O 0.0990(10) 0.6515(13) 0.6231(13) 0.046(4) Uiso 0.69(2) 1 d P E 3
H631 H 0.0713 0.5977 0.5821 0.055 Uiso 0.69(2) 1 calc PR E 3
C6A3 C 0.1682(10) 0.6445(14) 0.7095(14) 0.050(3) Uiso 1 1 d . . .
C1A4 C 0.3157(9) 0.5397(12) 0.8536(12) 0.031(2) Uiso 1 1 d . . .
H141 H 0.3206 0.5880 0.9133 0.037 Uiso 1 1 calc R . .
O2A4 O 0.4671(8) 0.5609(12) 0.9382(11) 0.0366(15) Uani 1 1 d . . .
H242 H 0.4689 0.6000 0.9878 0.044 Uiso 1 1 calc R . .
C2A4 C 0.3867(9) 0.4946(12) 0.8852(12) 0.031(2) Uiso 1 1 d . . .
H241 H 0.3791 0.4612 0.9310 0.037 Uiso 1 1 calc R . .
O3A4 O 0.4446(9) 0.3759(12) 0.8272(11) 0.0373(15) Uani 1 1 d . . .
H342 H 0.4443 0.3498 0.7805 0.045 Uiso 1 1 d . . .
C3A4 C 0.3798(9) 0.4231(13) 0.7957(12) 0.032(2) Uiso 1 1 d . . .
H341 H 0.3872 0.4543 0.7483 0.038 Uiso 1 1 calc R . .
C4A4 C 0.2941(9) 0.3511(12) 0.7441(12) 0.032(2) Uiso 1 1 d . . .
H441 H 0.2902 0.3140 0.7883 0.038 Uiso 1 1 calc R . .
O4A3 O 0.3253(9) 0.5838(11) 0.7842(11) 0.0320(14) Uani 1 1 d . . .
O5A4 O 0.2366(8) 0.4728(12) 0.8077(11) 0.0367(15) Uani 1 1 d . . .
C5A4 C 0.2227(9) 0.3981(12) 0.7207(12) 0.031(2) Uiso 1 1 d . . .
H541 H 0.2212 0.4256 0.6674 0.037 Uiso 1 1 calc R . .
O6A4 O 0.1375(9) 0.2837(12) 0.7538(12) 0.0509(19) Uani 1 1 d D . .
H643 H 0.1328 0.3187 0.8009 0.061 Uiso 1 1 calc R . .
C6A4 C 0.1382(10) 0.3316(13) 0.6846(12) 0.043(2) Uiso 1 1 d D . .
H641 H 0.0955 0.3664 0.6749 0.051 Uiso 1 1 calc R . .
H642 H 0.1229 0.2853 0.6193 0.051 Uiso 1 1 calc R . .
C1A5 C 0.2643(10) 0.1929(13) 0.6372(13) 0.037(2) Uiso 1 1 d . . .
H151 H 0.2617 0.1832 0.6980 0.044 Uiso 1 1 calc R . .
O2A5 O 0.4126(9) 0.2011(12) 0.7031(11) 0.0454(17) Uani 1 1 d . . .
H252 H 0.4419 0.1540 0.6820 0.054 Uiso 1 1 d . . .
C2A5 C 0.3329(10) 0.1539(13) 0.6227(13) 0.037(2) Uiso 1 1 d . . .
H251 H 0.3199 0.0862 0.6162 0.044 Uiso 1 1 calc R . .
O3A5 O 0.3935(9) 0.1238(11) 0.5053(11) 0.0409(16) Uani 1 1 d . . .
H352 H 0.3656 0.0698 0.4611 0.049 Uiso 1 1 d . . .
C3A5 C 0.3319(9) 0.1641(12) 0.5247(12) 0.033(2) Uiso 1 1 d . . .
H351 H 0.3443 0.2315 0.5295 0.040 Uiso 1 1 calc R . .
C4A5 C 0.2472(10) 0.1107(13) 0.4406(13) 0.035(2) Uiso 1 1 d . . .
H451 H 0.2363 0.0429 0.4342 0.042 Uiso 1 1 calc R . .
O4A4 O 0.2852(8) 0.2896(11) 0.6522(11) 0.0304(14) Uani 1 1 d . . .
O5A5 O 0.1859(9) 0.1477(12) 0.5553(12) 0.0447(17) Uani 1 1 d . . .
C5A5 C 0.1800(10) 0.1484(13) 0.4595(13) 0.044(2) Uiso 1 1 d . F .
H551 H 0.1865 0.2136 0.4568 0.053 Uiso 1 1 calc R . .
O6A5 O 0.0778(10) -0.0045(13) 0.3991(12) 0.051(3) Uiso 0.81(2) 1 d P F 6
H651 H 0.0426 -0.0118 0.4218 0.061 Uiso 0.81(2) 1 calc PR F 6
C6A5 C 0.0922(11) 0.0899(14) 0.3900(14) 0.058(3) Uiso 1 1 d . . .
C1A6 C 0.2214(9) 0.0420(13) 0.2686(13) 0.032(2) Uiso 1 1 d . . .
H161 H 0.2112 -0.0146 0.2886 0.039 Uiso 1 1 calc R . .
O2A6 O 0.3658(9) 0.0375(12) 0.3125(12) 0.0426(16) Uani 1 1 d . . .
H262 H 0.4061 0.0833 0.3273 0.051 Uiso 1 1 calc R . .
C2A6 C 0.2925(10) 0.0428(13) 0.2374(13) 0.040(2) Uiso 1 1 d . . .
H261 H 0.2730 -0.0143 0.1783 0.048 Uiso 1 1 calc R . .
O3A6 O 0.3678(9) 0.1270(12) 0.1677(12) 0.0452(17) Uani 1 1 d . . .
H362 H 0.4132 0.1279 0.2135 0.054 Uiso 1 1 calc R . .
C3A6 C 0.3049(10) 0.1266(13) 0.2031(13) 0.037(2) Uiso 1 1 d . . .
H361 H 0.3239 0.1849 0.2608 0.044 Uiso 1 1 calc R . .
C4A6 C 0.2251(9) 0.1251(13) 0.1222(12) 0.032(2) Uiso 1 1 d . . .
H461 H 0.2096 0.0716 0.0610 0.038 Uiso 1 1 calc R . .
O4A5 O 0.2466(9) 0.1229(11) 0.3508(11) 0.0342(14) Uani 1 1 d . . .
O5A6 O 0.1467(8) 0.0388(11) 0.1864(11) 0.0328(14) Uani 1 1 d . . .
C5A6 C 0.1536(9) 0.1162(12) 0.1525(12) 0.031(2) Uiso 1 1 d . . .
H561 H 0.1652 0.1744 0.2069 0.037 Uiso 1 1 calc R . .
O6A6 O 0.0051(9) 0.0959(12) 0.0976(12) 0.0476(18) Uani 1 1 d D . .
H663 H 0.0271 0.1264 0.1587 0.057 Uiso 1 1 calc R . .
C6A6 C 0.0685(9) 0.1003(13) 0.0634(13) 0.039(2) Uiso 1 1 d D . .
H661 H 0.0708 0.1522 0.0356 0.047 Uiso 1 1 calc R . .
H662 H 0.0551 0.0413 0.0102 0.047 Uiso 1 1 calc R . .
C1A7 C 0.2197(9) 0.2120(13) 0.0028(13) 0.033(2) Uiso 1 1 d . . .
H171 H 0.2051 0.1465 -0.0416 0.039 Uiso 1 1 calc R . .
O2A7 O 0.3648(9) 0.2285(12) 0.0380(12) 0.0430(16) Uani 1 1 d . . .
H272 H 0.3985 0.2449 0.0156 0.052 Uiso 1 1 calc R . .
C2A7 C 0.2985(10) 0.2695(13) 0.0080(13) 0.035(2) Uiso 1 1 d . . .
H271 H 0.2859 0.2717 -0.0605 0.042 Uiso 1 1 calc R . .
O3A7 O 0.3920(8) 0.4267(12) 0.0793(12) 0.0384(16) Uani 1 1 d . . .
H372 H 0.4328 0.4046 0.1005 0.046 Uiso 1 1 calc R . .
C3A7 C 0.3195(9) 0.3693(12) 0.0758(12) 0.030(2) Uiso 1 1 d . . .
H371 H 0.3319 0.3683 0.1447 0.036 Uiso 1 1 calc R . .
C4A7 C 0.2462(9) 0.4070(12) 0.0386(12) 0.031(2) Uiso 1 1 d . . .
H471 H 0.2387 0.4158 -0.0264 0.037 Uiso 1 1 calc R . .
O4A6 O 0.2379(9) 0.2118(11) 0.1011(11) 0.0343(14) Uani 1 1 d . . .
O5A7 O 0.1516(8) 0.2499(12) -0.0350(11) 0.0336(14) Uani 1 1 d . . .
C5A7 C 0.1653(9) 0.3428(13) 0.0226(13) 0.035(2) Uiso 1 1 d . . .
H571 H 0.1688 0.3431 0.0891 0.041 Uiso 1 1 calc R . .
O6A7 O 0.0815(9) 0.3811(12) -0.1217(12) 0.0453(17) Uani 1 1 d . . .
H673 H 0.1130 0.4333 -0.1107 0.054 Uiso 1 1 calc R . .
C6A7 C 0.0886(10) 0.3709(13) -0.0325(13) 0.039(2) Uiso 1 1 d . . .
H671 H 0.0379 0.3232 -0.0457 0.047 Uiso 1 1 calc R . .
H672 H 0.0902 0.4308 0.0107 0.047 Uiso 1 1 calc R . .
C1B1 C 0.7866(9) 0.6871(12) 1.0431(12) 0.031(2) Uiso 1 1 d . . .
H114 H 0.7966 0.6669 1.1030 0.037 Uiso 1 1 calc R . .
O2B1 O 0.6428(9) 0.6744(12) 1.0127(12) 0.0408(16) Uani 1 1 d . . .
H215 H 0.6035 0.6681 0.9573 0.049 Uiso 1 1 calc R . .
C2B1 C 0.7163(10) 0.7334(13) 1.0258(13) 0.037(2) Uiso 1 1 d . . .
H214 H 0.7350 0.7893 1.0860 0.045 Uiso 1 1 calc R . .
O3B1 O 0.6397(9) 0.8157(12) 0.9224(11) 0.0406(16) Uani 1 1 d . . .
H315 H 0.6166 0.8201 0.8722 0.049 Uiso 1 1 d . . .
C3B1 C 0.7038(9) 0.7674(12) 0.9371(13) 0.030(2) Uiso 1 1 d . . .
H314 H 0.6860 0.7130 0.8759 0.036 Uiso 1 1 calc R . .
C4B1 C 0.7861(10) 0.8340(13) 0.9593(13) 0.035(2) Uiso 1 1 d . . .
H414 H 0.8018 0.8921 1.0160 0.042 Uiso 1 1 calc R . .
O4B7 O 0.7599(8) 0.6057(11) 0.9587(11) 0.0315(14) Uani 1 1 d . . .
O5B1 O 0.8619(9) 0.7472(12) 1.0608(11) 0.0359(15) Uani 1 1 d . . .
C5B1 C 0.8563(10) 0.7849(13) 0.9817(13) 0.036(2) Uiso 1 1 d . . .
H514 H 0.8446 0.7337 0.9203 0.043 Uiso 1 1 calc R . .
O6B1 O 0.9581(9) 0.9245(12) 1.1073(12) 0.059(2) Uani 1 1 d . . .
H616 H 1.0010 0.9230 1.1551 0.071 Uiso 1 1 calc R . .
C6B1 C 0.9411(10) 0.8535(13) 1.0195(13) 0.047(3) Uiso 1 1 d . . .
H614 H 0.9853 0.8207 1.0336 0.056 Uiso 1 1 calc R . .
H615 H 0.9415 0.8815 0.9679 0.056 Uiso 1 1 calc R . .
C1B2 C 0.7960(10) 0.9515(13) 0.8779(13) 0.034(2) Uiso 1 1 d . . .
H124 H 0.8097 0.9909 0.9468 0.041 Uiso 1 1 calc R . .
O2B2 O 0.6491(9) 0.9442(12) 0.8228(12) 0.0384(15) Uani 1 1 d . . .
H225 H 0.6408 0.9936 0.8497 0.046 Uiso 1 1 calc R . .
C2B2 C 0.7187(9) 0.9670(12) 0.8018(12) 0.0288(19) Uiso 1 1 d . . .
H224 H 0.7309 1.0340 0.8054 0.035 Uiso 1 1 calc R . .
O3B2 O 0.6260(8) 0.9211(12) 0.6262(11) 0.0353(15) Uani 1 1 d . . .
H325 H 0.5963 0.8663 0.5585 0.042 Uiso 1 1 d . . .
C3B2 C 0.6978(9) 0.9056(12) 0.6979(12) 0.030(2) Uiso 1 1 d . . .
H324 H 0.6856 0.8384 0.6937 0.036 Uiso 1 1 calc R . .
C4B2 C 0.7718(9) 0.9313(13) 0.6781(12) 0.032(2) Uiso 1 1 d . . .
H424 H 0.7805 0.9961 0.6742 0.038 Uiso 1 1 calc R . .
O4B1 O 0.7750(8) 0.8556(11) 0.8688(11) 0.0330(14) Uani 1 1 d . . .
O5B2 O 0.8651(8) 0.9758(12) 0.8564(11) 0.0348(15) Uani 1 1 d . . .
C5B2 C 0.8527(9) 0.9226(12) 0.7584(12) 0.030(2) Uiso 1 1 d . . .
H524 H 0.8466 0.8555 0.7535 0.036 Uiso 1 1 calc R . .
O6B2 O 0.9370(9) 1.0546(12) 0.7491(12) 0.0447(17) Uani 1 1 d . . .
H626 H 0.9838 1.0784 0.7523 0.054 Uiso 1 1 calc R . .
C6B2 C 0.9311(10) 0.9619(13) 0.7498(13) 0.039(2) Uiso 1 1 d . . .
H624 H 0.9813 0.9607 0.8069 0.046 Uiso 1 1 calc R . .
H625 H 0.9292 0.9228 0.6876 0.046 Uiso 1 1 calc R . .
C1B3 C 0.7675(10) 0.8995(13) 0.5126(13) 0.036(2) Uiso 1 1 d . . .
H134 H 0.7851 0.9693 0.5391 0.044 Uiso 1 1 calc R . .
O2B3 O 0.6230(9) 0.9004(12) 0.4388(11) 0.0375(15) Uani 1 1 d . . .
H235 H 0.5853 0.9030 0.3865 0.045 Uiso 1 1 calc R . .
C2B3 C 0.6848(9) 0.8664(13) 0.4167(12) 0.033(2) Uiso 1 1 d . . .
H234 H 0.6943 0.8956 0.3690 0.039 Uiso 1 1 calc R . .
O3B3 O 0.5844(9) 0.7346(12) 0.2797(12) 0.0413(16) Uani 1 1 d . . .
H335 H 0.5688 0.7817 0.2704 0.050 Uiso 1 1 calc R . .
C3B3 C 0.6592(10) 0.7625(13) 0.3688(12) 0.032(2) Uiso 1 1 d . . .
H334 H 0.6493 0.7318 0.4154 0.038 Uiso 1 1 calc R . .
C4B3 C 0.7320(10) 0.7365(13) 0.3519(12) 0.034(2) Uiso 1 1 d . . .
H434 H 0.7415 0.7641 0.3032 0.041 Uiso 1 1 calc R . .
O4B2 O 0.7535(8) 0.8641(11) 0.5834(11) 0.0335(14) Uani 1 1 d . . .
O5B3 O 0.8314(9) 0.8691(12) 0.4931(12) 0.0427(17) Uani 1 1 d . . .
C5B3 C 0.8111(10) 0.7707(13) 0.4508(13) 0.040(2) Uiso 1 1 d . . .
H534 H 0.8017 0.7400 0.4976 0.048 Uiso 1 1 calc R . .
O6B3 O 0.8979(10) 0.7843(13) 0.3677(14) 0.083(3) Uani 1 1 d . . .
H636 H 0.9294 0.8394 0.3961 0.100 Uiso 1 1 calc R . .
C6B3 C 0.8861(11) 0.7496(14) 0.4365(14) 0.052(3) Uiso 1 1 d . . .
H634 H 0.9374 0.7773 0.5011 0.062 Uiso 1 1 calc R . .
H635 H 0.8770 0.6812 0.4147 0.062 Uiso 1 1 calc R . .
C1B4 C 0.7053(9) 0.5970(12) 0.2169(12) 0.0288(19) Uiso 1 1 d . . .
H144 H 0.7094 0.6468 0.1858 0.035 Uiso 1 1 calc R . .
O2B4 O 0.5529(8) 0.5654(12) 0.1390(11) 0.0345(14) Uani 1 1 d . . .
H245 H 0.5579 0.6066 0.1126 0.041 Uiso 1 1 calc R . .
C2B4 C 0.6209(9) 0.5217(12) 0.1516(12) 0.0288(19) Uiso 1 1 d . . .
H244 H 0.6178 0.4922 0.0847 0.035 Uiso 1 1 calc R . .
O3B4 O 0.5373(8) 0.3760(12) 0.1350(12) 0.0397(16) Uani 1 1 d . . .
H345 H 0.5332 0.3348 0.1618 0.048 Uiso 1 1 calc R . .
C3B4 C 0.6135(9) 0.4486(12) 0.1992(13) 0.032(2) Uiso 1 1 d . . .
H344 H 0.6137 0.4768 0.2647 0.039 Uiso 1 1 calc R . .
C4B4 C 0.6867(9) 0.4090(12) 0.2151(13) 0.031(2) Uiso 1 1 d . . .
H444 H 0.6806 0.3717 0.1490 0.038 Uiso 1 1 calc R . .
O4B3 O 0.7079(8) 0.6364(11) 0.3129(11) 0.0288(13) Uani 1 1 d . . .
O5B4 O 0.7716(8) 0.5563(11) 0.2266(11) 0.0311(14) Uani 1 1 d . . .
C5B4 C 0.7712(9) 0.4820(13) 0.2709(13) 0.032(2) Uiso 1 1 d . . .
H544 H 0.7822 0.5097 0.3417 0.039 Uiso 1 1 calc R . .
O6B4 O 0.8300(9) 0.3997(12) 0.1707(11) 0.0442(17) Uani 1 1 d D . .
H646 H 0.7786 0.3724 0.1344 0.053 Uiso 1 1 calc R . .
C6B4 C 0.8434(10) 0.4450(13) 0.2699(12) 0.040(2) Uiso 1 1 d D . .
H644 H 0.8957 0.4974 0.3039 0.048 Uiso 1 1 calc R . .
H645 H 0.8508 0.4002 0.3074 0.048 Uiso 1 1 calc R . .
C1B5 C 0.6907(10) 0.2564(13) 0.2385(13) 0.040(2) Uiso 1 1 d . . .
H154 H 0.6937 0.2472 0.1736 0.048 Uiso 1 1 calc R . .
O2B5 O 0.5397(9) 0.1971(12) 0.1504(12) 0.0475(18) Uani 1 1 d . . .
H255 H 0.5442 0.1918 0.0973 0.057 Uiso 1 1 calc R . .
C2B5 C 0.6124(10) 0.1866(13) 0.2223(13) 0.040(2) Uiso 1 1 d . . .
H254 H 0.6165 0.1224 0.1962 0.048 Uiso 1 1 calc R . .
O3B5 O 0.5352(9) 0.1288(12) 0.3033(12) 0.0455(17) Uani 1 1 d . . .
H355 H 0.5332 0.1346 0.3578 0.055 Uiso 1 1 calc R . .
C3B5 C 0.6075(10) 0.1956(13) 0.3191(13) 0.038(2) Uiso 1 1 d . . .
H354 H 0.6027 0.2594 0.3453 0.046 Uiso 1 1 calc R . .
C4B5 C 0.6893(10) 0.1854(13) 0.3955(12) 0.036(2) Uiso 1 1 d . . .
H454 H 0.6928 0.1203 0.3723 0.043 Uiso 1 1 calc R . .
O4B4 O 0.6844(9) 0.3476(12) 0.2733(11) 0.0362(15) Uani 1 1 d . . .
O5B5 O 0.7649(9) 0.2441(12) 0.3097(12) 0.0487(18) Uani 1 1 d . . .
C5B5 C 0.7658(10) 0.2543(13) 0.4055(13) 0.045(2) Uiso 1 1 d . G .
H554 H 0.7659 0.3195 0.4358 0.053 Uiso 1 1 calc R . .
O6B5 O 0.8428(12) 0.1339(16) 0.4277(16) 0.093(6) Uiso 0.73(3) 1 d P G 1
H654 H 0.8409 0.1249 0.3709 0.112 Uiso 0.73(3) 1 calc PR G 1
C6B5 C 0.8459(12) 0.2362(15) 0.4717(15) 0.072(4) Uiso 1 1 d . . .
C1B6 C 0.6941(9) 0.1318(13) 0.5327(13) 0.033(2) Uiso 1 1 d . . .
H164 H 0.6903 0.0739 0.4833 0.039 Uiso 1 1 calc R . .
O2B6 O 0.5425(8) 0.0844(12) 0.4687(11) 0.0362(15) Uani 1 1 d . . .
H265 H 0.5395 0.0353 0.4279 0.043 Uiso 1 1 calc R . .
C2B6 C 0.6201(9) 0.1118(12) 0.5567(12) 0.030(2) Uiso 1 1 d . . .
H264 H 0.6234 0.0605 0.5866 0.036 Uiso 1 1 calc R . .
O3B6 O 0.5592(9) 0.1811(11) 0.6574(12) 0.0397(16) Uani 1 1 d . . .
H365 H 0.5471 0.1183 0.6438 0.048 Uiso 1 1 d . . .
C3B6 C 0.6270(9) 0.2010(13) 0.6331(12) 0.032(2) Uiso 1 1 d . . .
H364 H 0.6231 0.2527 0.6036 0.039 Uiso 1 1 calc R . .
C4B6 C 0.7113(9) 0.2269(12) 0.7229(12) 0.0293(19) Uiso 1 1 d . . .
H464 H 0.7129 0.1780 0.7562 0.035 Uiso 1 1 calc R . .
O4B5 O 0.6872(8) 0.2019(11) 0.4884(11) 0.0322(14) Uani 1 1 d . . .
O5B6 O 0.7701(9) 0.1560(11) 0.6172(11) 0.0370(15) Uani 1 1 d . . .
C5B6 C 0.7837(10) 0.2385(13) 0.6948(13) 0.035(2) Uiso 1 1 d . . .
H564 H 0.7864 0.2933 0.6703 0.043 Uiso 1 1 calc R . .
O6B6 O 0.8689(9) 0.1815(12) 0.8252(11) 0.0418(16) Uani 1 1 d . . .
H666 H 0.8985 0.1484 0.8121 0.050 Uiso 1 1 calc R . .
C6B6 C 0.8689(10) 0.2520(13) 0.7812(13) 0.036(2) Uiso 1 1 d . . .
H664 H 0.9119 0.2534 0.7563 0.043 Uiso 1 1 calc R . .
H665 H 0.8848 0.3132 0.8326 0.043 Uiso 1 1 calc R . .
C1B7 C 0.7399(10) 0.3243(13) 0.8918(13) 0.036(2) Uiso 1 1 d . . .
H174 H 0.7406 0.2620 0.9010 0.044 Uiso 1 1 calc R . .
O2B7 O 0.5940(9) 0.2871(12) 0.8470(11) 0.0405(16) Uani 1 1 d . . .
H275 H 0.5559 0.3047 0.8583 0.049 Uiso 1 1 calc R . .
C2B7 C 0.6717(10) 0.3542(13) 0.9110(13) 0.035(2) Uiso 1 1 d . . .
H274 H 0.6837 0.3587 0.9812 0.042 Uiso 1 1 calc R . .
O3B7 O 0.6104(9) 0.4828(12) 0.9257(12) 0.0405(16) Uani 1 1 d . . .
H375 H 0.5908 0.4453 0.9414 0.049 Uiso 1 1 d . . .
C3B7 C 0.6707(9) 0.4503(12) 0.9006(12) 0.031(2) Uiso 1 1 d . . .
H374 H 0.6582 0.4477 0.8306 0.038 Uiso 1 1 calc R . .
C4B7 C 0.7578(9) 0.5171(12) 0.9729(12) 0.0258(18) Uiso 1 1 d . . .
H474 H 0.7685 0.5233 1.0432 0.031 Uiso 1 1 calc R . .
O4B6 O 0.7205(9) 0.3152(11) 0.7905(11) 0.0350(15) Uani 1 1 d . . .
O5B7 O 0.8196(9) 0.3881(12) 0.9559(11) 0.0374(15) Uani 1 1 d . . .
C5B7 C 0.8264(9) 0.4819(13) 0.9521(13) 0.033(2) Uiso 1 1 d . . .
H574 H 0.8198 0.4829 0.8848 0.040 Uiso 1 1 calc R . .
O6B7 O 0.9285(9) 0.5296(12) 1.1264(12) 0.0425(16) Uani 1 1 d . . .
H676 H 0.8853 0.4945 1.1217 0.051 Uiso 1 1 calc R . .
C6B7 C 0.9136(10) 0.5373(13) 1.0299(13) 0.038(2) Uiso 1 1 d . . .
H674 H 0.9549 0.5146 1.0103 0.046 Uiso 1 1 calc R . .
H675 H 0.9218 0.6038 1.0341 0.046 Uiso 1 1 calc R . .
O6C5 O 0.038(2) 0.177(3) 0.394(3) 0.036(11) Uiso 0.19(2) 1 d P F 5
H652 H -0.0038 0.1642 0.3379 0.043 Uiso 0.19(2) 1 calc PR F 5
O6C3 O 0.170(3) 0.659(3) 0.799(3) 0.096(14) Uiso 0.31(2) 1 d P E 4
H632 H 0.1275 0.6223 0.7941 0.115 Uiso 0.31(2) 1 calc PR E 4
O6D5 O 0.914(2) 0.332(3) 0.498(3) 0.076(14) Uiso 0.27(3) 1 d P G 2
H655 H 0.9245 0.3308 0.4492 0.091 Uiso 0.27(3) 1 calc PR G 2

loop_
_atom_site_aniso_label
_atom_site_aniso_U_11
_atom_site_aniso_U_22
_atom_site_aniso_U_33
_atom_site_aniso_U_23
_atom_site_aniso_U_13
_atom_site_aniso_U_12
O1W 0.058(5) 0.044(4) 0.056(5) 0.006(4) 0.034(4) 0.010(4)
O2W 0.069(5) 0.051(5) 0.058(5) 0.020(4) 0.032(4) 0.032(4)
O3W 0.064(5) 0.050(5) 0.061(5) 0.008(4) 0.035(4) 0.013(4)
O4W 0.064(5) 0.075(6) 0.061(5) 0.030(4) 0.033(4) 0.038(4)
O5W 0.066(5) 0.042(4) 0.065(5) 0.011(4) 0.028(4) 0.017(4)
O6W 0.057(5) 0.067(5) 0.054(5) 0.018(4) 0.026(4) 0.031(4)
O7W 0.099(7) 0.070(6) 0.136(9) 0.053(6) 0.088(7) 0.036(5)
O8W 0.132(10) 0.080(7) 0.083(7) 0.024(6) 0.051(7) 0.034(7)
O9W 0.082(7) 0.058(6) 0.102(8) 0.013(5) 0.017(6) 0.033(5)
O2A1 0.050(4) 0.030(3) 0.038(4) 0.004(3) 0.028(3) 0.010(3)
O3A1 0.033(4) 0.040(4) 0.034(4) 0.005(3) 0.016(3) 0.006(3)
O4A7 0.047(4) 0.030(3) 0.028(3) 0.011(3) 0.018(3) 0.010(3)
O5A1 0.032(4) 0.041(4) 0.035(4) 0.005(3) 0.010(3) 0.008(3)
O6A1 0.057(5) 0.078(6) 0.059(5) 0.026(4) 0.024(4) 0.041(5)
O2A2 0.037(4) 0.034(3) 0.038(4) 0.016(3) 0.021(3) 0.010(3)
O3A2 0.026(3) 0.047(4) 0.033(3) 0.015(3) 0.013(3) 0.008(3)
O4A1 0.038(4) 0.023(3) 0.027(3) 0.009(3) 0.015(3) 0.012(3)
O5A2 0.037(4) 0.031(3) 0.033(3) 0.008(3) 0.016(3) 0.017(3)
O6A2 0.051(4) 0.061(5) 0.051(4) 0.012(4) 0.025(4) 0.033(4)
O2A3 0.053(4) 0.023(3) 0.047(4) 0.019(3) 0.024(3) 0.006(3)
O3A3 0.043(4) 0.035(4) 0.041(4) 0.021(3) 0.012(3) 0.007(3)
O4A2 0.044(4) 0.026(3) 0.035(3) 0.012(3) 0.023(3) 0.012(3)
O5A3 0.053(4) 0.030(4) 0.056(4) 0.021(3) 0.037(4) 0.020(3)
O2A4 0.040(4) 0.033(3) 0.028(3) -0.001(3) 0.014(3) 0.006(3)
O3A4 0.039(4) 0.031(3) 0.037(4) 0.005(3) 0.015(3) 0.013(3)
O4A3 0.051(4) 0.024(3) 0.034(3) 0.014(3) 0.028(3) 0.012(3)
O5A4 0.033(4) 0.042(4) 0.035(4) 0.012(3) 0.017(3) 0.006(3)
O6A4 0.050(4) 0.047(4) 0.072(5) 0.034(4) 0.035(4) 0.012(3)
O2A5 0.055(4) 0.036(4) 0.030(4) 0.003(3) 0.007(3) 0.016(3)
O3A5 0.044(4) 0.033(4) 0.037(4) 0.005(3) 0.014(3) 0.013(3)
O4A4 0.043(4) 0.018(3) 0.028(3) 0.002(3) 0.020(3) 0.003(3)
O5A5 0.043(4) 0.045(4) 0.044(4) 0.002(3) 0.028(3) 0.001(3)
O2A6 0.044(4) 0.046(4) 0.048(4) 0.026(3) 0.022(3) 0.020(3)
O3A6 0.038(4) 0.064(5) 0.049(4) 0.028(4) 0.027(3) 0.021(3)
O4A5 0.048(4) 0.025(3) 0.032(3) 0.007(3) 0.021(3) 0.012(3)
O5A6 0.037(4) 0.026(3) 0.031(3) 0.011(3) 0.011(3) 0.004(3)
O6A6 0.051(4) 0.049(4) 0.047(4) 0.018(3) 0.026(4) 0.011(3)
O2A7 0.051(4) 0.039(4) 0.052(4) 0.019(3) 0.031(4) 0.018(3)
O3A7 0.033(4) 0.034(4) 0.059(4) 0.030(3) 0.021(3) 0.014(3)
O4A6 0.044(4) 0.028(3) 0.030(3) 0.014(3) 0.014(3) 0.009(3)
O5A7 0.039(4) 0.027(3) 0.026(3) 0.009(3) 0.009(3) 0.001(3)
O6A7 0.044(4) 0.047(4) 0.050(4) 0.023(4) 0.021(3) 0.016(3)
O2B1 0.047(4) 0.043(4) 0.054(4) 0.028(3) 0.034(4) 0.020(3)
O3B1 0.049(4) 0.044(4) 0.052(4) 0.031(3) 0.032(4) 0.026(3)
O4B7 0.044(4) 0.022(3) 0.035(3) 0.012(3) 0.021(3) 0.013(3)
O5B1 0.041(4) 0.026(3) 0.039(4) 0.018(3) 0.012(3) 0.008(3)
O6B1 0.037(4) 0.038(4) 0.079(6) 0.030(4) 0.001(4) -0.002(3)
O2B2 0.044(4) 0.038(4) 0.048(4) 0.022(3) 0.028(3) 0.020(3)
O3B2 0.034(4) 0.044(4) 0.032(3) 0.017(3) 0.015(3) 0.015(3)
O4B1 0.050(4) 0.025(3) 0.030(3) 0.012(3) 0.023(3) 0.006(3)
O5B2 0.036(4) 0.034(4) 0.034(4) 0.009(3) 0.019(3) 0.004(3)
O6B2 0.048(4) 0.034(4) 0.073(5) 0.025(4) 0.041(4) 0.016(3)
O2B3 0.042(4) 0.037(4) 0.037(4) 0.005(3) 0.022(3) 0.019(3)
O3B3 0.038(4) 0.042(4) 0.041(4) 0.007(3) 0.016(3) 0.018(3)
O4B2 0.033(3) 0.027(3) 0.035(4) 0.006(3) 0.012(3) 0.008(3)
O5B3 0.031(4) 0.043(4) 0.039(4) -0.011(3) 0.019(3) -0.001(3)
O6B3 0.066(6) 0.068(6) 0.119(9) 0.004(6) 0.060(6) 0.018(5)
O2B4 0.034(4) 0.035(4) 0.036(4) 0.019(3) 0.014(3) 0.012(3)
O3B4 0.032(4) 0.035(4) 0.051(4) 0.016(3) 0.017(3) 0.004(3)
O4B3 0.037(3) 0.029(3) 0.025(3) 0.007(3) 0.018(3) 0.011(3)
O5B4 0.039(4) 0.029(3) 0.036(3) 0.014(3) 0.025(3) 0.013(3)
O6B4 0.046(4) 0.037(4) 0.052(4) 0.003(3) 0.030(4) 0.013(3)
O2B5 0.062(5) 0.044(4) 0.037(4) 0.019(3) 0.019(3) 0.016(4)
O3B5 0.052(4) 0.043(4) 0.037(4) 0.020(3) 0.014(3) 0.005(3)
O4B4 0.055(4) 0.033(3) 0.042(4) 0.020(3) 0.036(3) 0.019(3)
O5B5 0.061(5) 0.064(5) 0.047(4) 0.027(4) 0.039(4) 0.032(4)
O2B6 0.041(4) 0.030(3) 0.028(3) 0.002(3) 0.012(3) 0.007(3)
O3B6 0.032(4) 0.036(4) 0.044(4) 0.005(3) 0.016(3) 0.005(3)
O4B5 0.048(4) 0.020(3) 0.038(4) 0.013(3) 0.025(3) 0.015(3)
O5B6 0.037(4) 0.022(3) 0.044(4) 0.007(3) 0.012(3) 0.011(3)
O6B6 0.041(4) 0.049(4) 0.035(4) 0.014(3) 0.013(3) 0.024(3)
O2B7 0.043(4) 0.034(4) 0.038(4) 0.002(3) 0.020(3) 0.002(3)
O3B7 0.040(4) 0.034(4) 0.044(4) 0.006(3) 0.021(3) 0.007(3)
O4B6 0.041(4) 0.030(3) 0.030(3) 0.005(3) 0.013(3) 0.014(3)
O5B7 0.040(4) 0.023(3) 0.039(4) 0.007(3) 0.008(3) 0.014(3)
O6B7 0.036(4) 0.041(4) 0.037(4) 0.008(3) 0.008(3) 0.004(3)

loop_
_atom_type_symbol
_atom_type_description
_atom_type_scat_dispersion_real
_atom_type_scat_dispersion_imag
_atom_type_scat_source
C C 0.0033 0.0016 'International Tables Vol C Tables 4.2.6.8 and 6.1.1.4'
H H 0.0000 0.0000 'International Tables Vol C Tables 4.2.6.8 and 6.1.1.4'
O O 0.0106 0.0060 'International Tables Vol C Tables 4.2.6.8 and 6.1.1.4'

loop_
_geom_angle_atom_site_label_1
_geom_angle_atom_site_label_2
_geom_angle_atom_site_label_3
_geom_angle
_geom_angle_site_symmetry_1
_geom_angle_site_symmetry_3
_geom_angle_publ_flag
O30C O30A O30B 131(5) . . ?
O28B O24B O24A 123(2) 1_556 . ?
O28A O28B O24B 177(3) . 1_554 ?
O30A O30B O30C 23(3) . . ?
O30A O30C O17W 119(4) . . ?
O30A O30C O30B 26(3) . . ?
O17W O30C O30B 109(3) . . ?
O1A C2A C3A 117.8(13) . . ?
O1A C2A C7A 122.0(13) . . ?
C3A C2A C7A 120.0 . . ?
C4A C3A C2A 120.0 . . ?
C5A C4A C3A 120.0 . . ?
C4A C5A C6A 120.0 . . ?
C4A C5A C8A 120.9 . . ?
C6A C5A C8A 119.1 . . ?
C7A C6A C5A 120.0 . . ?
C6A C7A C2A 120.0 . . ?
O9A C8A O10A 125.4 . . ?
O9A C8A C5A 121.3 . . ?
O10A C8A C5A 112.3 . . ?
C8A O10A C11A 124.3 . . ?
O1B C2B C3B 120.2(10) . . ?
O1B C2B C7B 119.6(10) . . ?
C3B C2B C7B 120.0 . . ?
C4B C3B C2B 120.0 . . ?
C5B C4B C3B 120.0 . . ?
C4B C5B C6B 120.0 . . ?
C4B C5B C8B 121.1 . . ?
C6B C5B C8B 118.4 . . ?
C5B C6B C7B 120.0 . . ?
C6B C7B C2B 120.0 . . ?
O9B C8B O10B 122.1 . . ?
O9B C8B C5B 121.5 . . ?
O10B C8B C5B 116.4 . . ?
C8B O10B C11B 121.0 . . ?
O1C C2C C3C 122(2) . . ?
O1C C2C C7C 116(2) . . ?
C3C C2C C7C 120.0 . . ?
C4C C3C C2C 120.0 . . ?
C3C C4C C5C 120.0 . . ?
C6C C5C C4C 120.0 . . ?
C6C C5C C8C 116.1 . . ?
C4C C5C C8C 123.3 . . ?
C5C C6C C7C 120.0 . . ?
C6C C7C C2C 120.0 . . ?
O10C C8C O9C 119.7 . . ?
O10C C8C C5C 121.5 . . ?
O9C C8C C5C 110.8 . . ?
C8C O10C C11C 115.1 . . ?
O1D C2D C3D 144(2) . . ?
O1D C2D C7D 95(2) . . ?
C3D C2D C7D 120.0 . . ?
C2D C3D C4D 120.0 . . ?
C3D C4D C5D 120.0 . . ?
C6D C5D C4D 120.0 . . ?
C6D C5D C8D 127.9 . . ?
C4D C5D C8D 112.0 . . ?
C7D C6D C5D 120.0 . . ?
C6D C7D C2D 120.0 . . ?
O9D C8D O10D 117.5 . . ?
O9D C8D C5D 111.2 . . ?
O10D C8D C5D 131.2 . . ?
C8D O10D C11D 116.2 . . ?
O5A1 C1A1 O4A7 110.2(7) . . ?
O5A1 C1A1 C2A1 111.4(8) . . ?
O4A7 C1A1 C2A1 108.0(7) . . ?
O2A1 C2A1 C1A1 111.2(8) . . ?
O2A1 C2A1 C3A1 111.3(7) . . ?
C1A1 C2A1 C3A1 111.4(7) . . ?
O3A1 C3A1 C4A1 108.8(7) . . ?
O3A1 C3A1 C2A1 111.1(7) . . ?
C4A1 C3A1 C2A1 108.4(7) . . ?
O4A1 C4A1 C3A1 109.6(7) . . ?
O4A1 C4A1 C5A1 109.8(7) . . ?
C3A1 C4A1 C5A1 109.8(7) . . ?
C1A1 O4A7 C4A7 117.4(7) . . ?
C1A1 O5A1 C5A1 115.0(7) . . ?
O5A1 C5A1 C6A1 107.3(8) . . ?
O5A1 C5A1 C4A1 109.4(7) . . ?
C6A1 C5A1 C4A1 113.5(8) . . ?
C5A1 C6A1 O6A1 109.4(9) . . ?
O5A2 C1A2 O4A1 113.4(7) . . ?
O5A2 C1A2 C2A2 111.6(7) . . ?
O4A1 C1A2 C2A2 108.1(7) . . ?
O2A2 C2A2 C1A2 113.1(8) . . ?
O2A2 C2A2 C3A2 111.0(7) . . ?
C1A2 C2A2 C3A2 108.1(7) . . ?
O3A2 C3A2 C4A2 109.2(7) . . ?
O3A2 C3A2 C2A2 110.4(7) . . ?
C4A2 C3A2 C2A2 109.3(7) . . ?
O4A2 C4A2 C3A2 107.2(7) . . ?
O4A2 C4A2 C5A2 107.8(7) . . ?
C3A2 C4A2 C5A2 114.0(8) . . ?
C4A1 O4A1 C1A2 118.2(6) . . ?
C1A2 O5A2 C5A2 113.6(6) . . ?
O5A2 C5A2 C6A2 106.0(7) . . ?
O5A2 C5A2 C4A2 109.5(7) . . ?
C6A2 C5A2 C4A2 112.4(8) . . ?
O6A2 C6A2 C5A2 112.0(8) . . ?
O5A3 C1A3 O4A2 110.6(8) . . ?
O5A3 C1A3 C2A3 111.5(8) . . ?
O4A2 C1A3 C2A3 106.8(7) . . ?
O2A3 C2A3 C1A3 114.1(8) . . ?
O2A3 C2A3 C3A3 109.4(7) . . ?
C1A3 C2A3 C3A3 110.4(8) . . ?
O3A3 C3A3 C2A3 109.4(7) . . ?
O3A3 C3A3 C4A3 109.6(7) . . ?
C2A3 C3A3 C4A3 109.1(7) . . ?
O4A3 C4A3 C3A3 107.5(7) . . ?
O4A3 C4A3 C5A3 109.8(8) . . ?
C3A3 C4A3 C5A3 110.3(8) . . ?
C1A3 O4A2 C4A2 119.2(7) . . ?
C1A3 O5A3 C5A3 115.7(7) . . ?
O5A3 C5A3 C6A3 108.3(8) . . ?
O5A3 C5A3 C4A3 108.5(8) . . ?
C6A3 C5A3 C4A3 113.7(9) . . ?
O6C3 C6A3 O6A3 124.1(19) . . ?
O6C3 C6A3 C5A3 111.7(19) . . ?
O6A3 C6A3 C5A3 111.0(9) . . ?
O5A4 C1A4 O4A3 110.0(7) . . ?
O5A4 C1A4 C2A4 111.3(7) . . ?
O4A3 C1A4 C2A4 106.8(7) . . ?
O2A4 C2A4 C3A4 111.7(7) . . ?
O2A4 C2A4 C1A4 112.6(7) . . ?
C3A4 C2A4 C1A4 109.5(8) . . ?
O3A4 C3A4 C2A4 109.3(7) . . ?
O3A4 C3A4 C4A4 108.8(7) . . ?
C2A4 C3A4 C4A4 109.7(7) . . ?
O4A4 C4A4 C3A4 108.7(7) . . ?
O4A4 C4A4 C5A4 109.0(7) . . ?
C3A4 C4A4 C5A4 111.3(8) . . ?
C4A3 O4A3 C1A4 117.6(7) . . ?
C1A4 O5A4 C5A4 114.5(7) . . ?
O5A4 C5A4 C6A4 107.4(7) . . ?
O5A4 C5A4 C4A4 111.4(7) . . ?
C6A4 C5A4 C4A4 113.0(8) . . ?
O6A4 C6A4 C5A4 111.5(8) . . ?
O5A5 C1A5 O4A4 110.4(8) . . ?
O5A5 C1A5 C2A5 111.2(8) . . ?
O4A4 C1A5 C2A5 109.1(8) . . ?
O2A5 C2A5 C1A5 111.8(8) . . ?
O2A5 C2A5 C3A5 110.1(8) . . ?
C1A5 C2A5 C3A5 107.7(8) . . ?
O3A5 C3A5 C4A5 107.9(8) . . ?
O3A5 C3A5 C2A5 109.6(7) . . ?
C4A5 C3A5 C2A5 108.6(8) . . ?
O4A5 C4A5 C3A5 107.8(8) . . ?
O4A5 C4A5 C5A5 109.5(8) . . ?
C3A5 C4A5 C5A5 109.8(8) . . ?
C1A5 O4A4 C4A4 117.2(7) . . ?
C1A5 O5A5 C5A5 116.3(7) . . ?
O5A5 C5A5 C6A5 102.3(9) . . ?
O5A5 C5A5 C4A5 110.7(8) . . ?
C6A5 C5A5 C4A5 114.3(9) . . ?
O6A5 C6A5 C5A5 111.3(10) . . ?
O6A5 C6A5 O6C5 133.5(14) . . ?
C5A5 C6A5 O6C5 99.8(14) . . ?
O4A5 C1A6 O5A6 111.2(7) . . ?
O4A5 C1A6 C2A6 108.5(8) . . ?
O5A6 C1A6 C2A6 109.4(8) . . ?
O2A6 C2A6 C3A6 114.3(8) . . ?
O2A6 C2A6 C1A6 111.9(8) . . ?
C3A6 C2A6 C1A6 108.7(8) . . ?
O3A6 C3A6 C4A6 109.2(8) . . ?
O3A6 C3A6 C2A6 110.4(8) . . ?
C4A6 C3A6 C2A6 110.6(8) . . ?
O4A6 C4A6 C3A6 108.1(7) . . ?
O4A6 C4A6 C5A6 108.8(7) . . ?
C3A6 C4A6 C5A6 111.5(8) . . ?
C1A6 O4A5 C4A5 117.7(7) . . ?
C5A6 O5A6 C1A6 114.2(7) . . ?
O5A6 C5A6 C4A6 110.4(7) . . ?
O5A6 C5A6 C6A6 107.1(7) . . ?
C4A6 C5A6 C6A6 111.2(7) . . ?
O6A6 C6A6 C5A6 108.3(7) . . ?
O5A7 C1A7 O4A6 110.9(7) . . ?
O5A7 C1A7 C2A7 110.8(7) . . ?
O4A6 C1A7 C2A7 107.1(7) . . ?
O2A7 C2A7 C1A7 111.4(8) . . ?
O2A7 C2A7 C3A7 113.4(8) . . ?
C1A7 C2A7 C3A7 108.6(8) . . ?
O3A7 C3A7 C4A7 110.6(7) . . ?
O3A7 C3A7 C2A7 110.1(7) . . ?
C4A7 C3A7 C2A7 109.7(8) . . ?
O4A7 C4A7 C3A7 108.1(7) . . ?
O4A7 C4A7 C5A7 109.9(7) . . ?
C3A7 C4A7 C5A7 112.6(8) . . ?
C1A7 O4A6 C4A6 120.9(7) . . ?
C5A7 O5A7 C1A7 114.2(7) . . ?
O5A7 C5A7 C6A7 105.7(7) . . ?
O5A7 C5A7 C4A7 111.6(7) . . ?
C6A7 C5A7 C4A7 113.0(8) . . ?
O6A7 C6A7 C5A7 113.8(8) . . ?
O5B1 C1B1 O4B7 110.8(7) . . ?
O5B1 C1B1 C2B1 112.5(7) . . ?
O4B7 C1B1 C2B1 108.6(7) . . ?
O2B1 C2B1 C1B1 112.1(8) . . ?
O2B1 C2B1 C3B1 112.5(8) . . ?
C1B1 C2B1 C3B1 108.0(8) . . ?
O3B1 C3B1 C4B1 109.7(7) . . ?
O3B1 C3B1 C2B1 108.7(7) . . ?
C4B1 C3B1 C2B1 108.9(8) . . ?
O4B1 C4B1 C3B1 107.4(7) . . ?
O4B1 C4B1 C5B1 106.3(7) . . ?
C3B1 C4B1 C5B1 110.1(8) . . ?
C4B7 O4B7 C1B1 119.1(6) . . ?
C1B1 O5B1 C5B1 114.6(7) . . ?
O5B1 C5B1 C6B1 105.9(8) . . ?
O5B1 C5B1 C4B1 109.9(7) . . ?
C6B1 C5B1 C4B1 111.0(8) . . ?
O6B1 C6B1 C5B1 109.8(8) . . ?
O4B1 C1B2 O5B2 111.4(7) . . ?
O4B1 C1B2 C2B2 106.6(7) . . ?
O5B2 C1B2 C2B2 109.0(7) . . ?
O2B2 C2B2 C3B2 109.7(7) . . ?
O2B2 C2B2 C1B2 109.9(7) . . ?
C3B2 C2B2 C1B2 109.3(7) . . ?
O3B2 C3B2 C4B2 109.7(7) . . ?
O3B2 C3B2 C2B2 109.3(7) . . ?
C4B2 C3B2 C2B2 108.4(7) . . ?
O4B2 C4B2 C3B2 106.7(7) . . ?
O4B2 C4B2 C5B2 107.3(7) . . ?
C3B2 C4B2 C5B2 111.5(8) . . ?
C1B2 O4B1 C4B1 116.7(7) . . ?
C1B2 O5B2 C5B2 114.9(7) . . ?
O5B2 C5B2 C6B2 106.2(7) . . ?
O5B2 C5B2 C4B2 109.3(7) . . ?
C6B2 C5B2 C4B2 113.0(8) . . ?
O6B2 C6B2 C5B2 110.0(8) . . ?
O4B2 C1B3 O5B3 111.3(8) . . ?
O4B2 C1B3 C2B3 108.2(7) . . ?
O5B3 C1B3 C2B3 110.4(8) . . ?
O2B3 C2B3 C3B3 113.8(8) . . ?
O2B3 C2B3 C1B3 108.7(7) . . ?
C3B3 C2B3 C1B3 111.3(8) . . ?
O3B3 C3B3 C2B3 110.0(7) . . ?
O3B3 C3B3 C4B3 112.4(8) . . ?
C2B3 C3B3 C4B3 107.7(8) . . ?
O4B3 C4B3 C5B3 109.8(7) . . ?
O4B3 C4B3 C3B3 106.2(7) . . ?
C5B3 C4B3 C3B3 109.6(8) . . ?
C1B3 O4B2 C4B2 117.4(7) . . ?
C1B3 O5B3 C5B3 113.6(7) . . ?
O5B3 C5B3 C4B3 109.8(8) . . ?
O5B3 C5B3 C6B3 107.1(8) . . ?
C4B3 C5B3 C6B3 111.2(9) . . ?
O6B3 C6B3 C5B3 111.8(10) . . ?
O5B4 C1B4 O4B3 110.6(7) . . ?
O5B4 C1B4 C2B4 109.5(7) . . ?
O4B3 C1B4 C2B4 107.4(7) . . ?
O2B4 C2B4 C3B4 110.4(7) . . ?
O2B4 C2B4 C1B4 108.9(7) . . ?
C3B4 C2B4 C1B4 110.0(7) . . ?
O3B4 C3B4 C2B4 109.5(7) . . ?
O3B4 C3B4 C4B4 109.3(8) . . ?
C2B4 C3B4 C4B4 108.6(7) . . ?
O4B4 C4B4 C3B4 107.6(7) . . ?
O4B4 C4B4 C5B4 108.0(7) . . ?
C3B4 C4B4 C5B4 113.8(8) . . ?
C4B3 O4B3 C1B4 116.0(7) . . ?
C1B4 O5B4 C5B4 114.2(6) . . ?
O5B4 C5B4 C6B4 105.9(7) . . ?
O5B4 C5B4 C4B4 110.6(7) . . ?
C6B4 C5B4 C4B4 114.0(8) . . ?
O6B4 C6B4 C5B4 112.0(7) . . ?
O4B4 C1B5 O5B5 110.1(8) . . ?
O4B4 C1B5 C2B5 108.1(8) . . ?
O5B5 C1B5 C2B5 110.6(8) . . ?
O2B5 C2B5 C3B5 111.5(8) . . ?
O2B5 C2B5 C1B5 110.6(8) . . ?
C3B5 C2B5 C1B5 111.0(8) . . ?
O3B5 C3B5 C2B5 110.4(8) . . ?
O3B5 C3B5 C4B5 112.0(8) . . ?
C2B5 C3B5 C4B5 109.2(8) . . ?
O4B5 C4B5 C5B5 110.3(8) . . ?
O4B5 C4B5 C3B5 108.8(7) . . ?
C5B5 C4B5 C3B5 110.4(8) . . ?
C1B5 O4B4 C4B4 118.0(7) . . ?
C1B5 O5B5 C5B5 113.5(7) . . ?
O5B5 C5B5 C6B5 107.7(9) . . ?
O5B5 C5B5 C4B5 111.1(8) . . ?
C6B5 C5B5 C4B5 109.9(10) . . ?
C5B5 C6B5 O6B5 108.9(12) . . ?
C5B5 C6B5 O6D5 100.2(16) . . ?
O6B5 C6B5 O6D5 131.0(18) . . ?
O5B6 C1B6 O4B5 112.0(7) . . ?
O5B6 C1B6 C2B6 111.4(8) . . ?
O4B5 C1B6 C2B6 108.5(7) . . ?
O2B6 C2B6 C1B6 110.7(7) . . ?
O2B6 C2B6 C3B6 110.6(7) . . ?
C1B6 C2B6 C3B6 107.8(7) . . ?
O3B6 C3B6 C4B6 111.9(8) . . ?
O3B6 C3B6 C2B6 107.6(7) . . ?
C4B6 C3B6 C2B6 107.5(7) . . ?
O4B6 C4B6 C3B6 107.2(7) . . ?
O4B6 C4B6 C5B6 108.4(7) . . ?
C3B6 C4B6 C5B6 111.9(8) . . ?
C1B6 O4B5 C4B5 118.7(7) . . ?
C1B6 O5B6 C5B6 114.1(7) . . ?
O5B6 C5B6 C4B6 109.7(8) . . ?
O5B6 C5B6 C6B6 106.2(7) . . ?
C4B6 C5B6 C6B6 113.3(8) . . ?
O6B6 C6B6 C5B6 113.0(8) . . ?
O5B7 C1B7 O4B6 110.2(7) . . ?
O5B7 C1B7 C2B7 112.4(8) . . ?
O4B6 C1B7 C2B7 107.3(8) . . ?
O2B7 C2B7 C1B7 110.2(8) . . ?
O2B7 C2B7 C3B7 111.9(8) . . ?
C1B7 C2B7 C3B7 110.3(8) . . ?
O3B7 C3B7 C2B7 111.1(7) . . ?
O3B7 C3B7 C4B7 108.8(7) . . ?
C2B7 C3B7 C4B7 107.4(7) . . ?
O4B7 C4B7 C3B7 108.1(7) . . ?
O4B7 C4B7 C5B7 108.6(7) . . ?
C3B7 C4B7 C5B7 110.8(7) . . ?
C1B7 O4B6 C4B6 119.8(7) . . ?
C1B7 O5B7 C5B7 114.6(7) . . ?
O5B7 C5B7 C6B7 104.8(7) . . ?
O5B7 C5B7 C4B7 109.4(7) . . ?
C6B7 C5B7 C4B7 112.8(8) . . ?
O6B7 C6B7 C5B7 111.6(8) . . ?

loop_
_geom_bond_atom_site_label_1
_geom_bond_atom_site_label_2
_geom_bond_distance
_geom_bond_site_symmetry_2
_geom_bond_publ_flag
O17W O30C 1.60(5) . ?
O18A O18B 0.88(6) . ?
O19A O19B 0.81(4) . ?
O20A O20B 1.08(3) . ?
O21A O21B 0.99(3) . ?
O22A O22B 0.68(4) . ?
O23A O23B 0.91(2) . ?
O24A O24B 1.76(4) . ?
O25A O25B 0.79(3) . ?
O26A O26B 1.10(4) . ?
O27A O27B 0.74(2) . ?
O28A O28B 1.03(3) . ?
O29A O29B 0.94(3) . ?
O30A O30C 0.92(4) . ?
O30A O30B 1.02(4) . ?
O24B O28B 1.57(5) 1_556 ?
O28B O24B 1.57(5) 1_554 ?
O30B O30C 1.76(5) . ?
O1A C2A 1.354(6) . ?
C2A C3A 1.3900 . ?
C2A C7A 1.3900 . ?
C3A C4A 1.3900 . ?
C4A C5A 1.3900 . ?
C5A C6A 1.3900 . ?
C5A C8A 1.4787 . ?
C6A C7A 1.3900 . ?
C8A O9A 1.1929 . ?
C8A O10A 1.3430 . ?
O10A C11A 1.4017 . ?
O1B C2B 1.364(6) . ?
C2B C3B 1.3900 . ?
C2B C7B 1.3900 . ?
C3B C4B 1.3900 . ?
C4B C5B 1.3900 . ?
C5B C6B 1.3900 . ?
C5B C8B 1.4734 . ?
C6B C7B 1.3900 . ?
C8B O9B 1.2153 . ?
C8B O10B 1.3355 . ?
O10B C11B 1.4368 . ?
O1C C2C 1.356(6) . ?
C2C C3C 1.3900 . ?
C2C C7C 1.3900 . ?
C3C C4C 1.3900 . ?
C4C C5C 1.3900 . ?
C5C C6C 1.3900 . ?
C5C C8C 1.4697 . ?
C6C C7C 1.3900 . ?
C8C O10C 1.2180 . ?
C8C O9C 1.3347 . ?
O10C C11C 1.4538 . ?
O1D C2D 1.354(6) . ?
C2D C3D 1.3900 . ?
C2D C7D 1.3900 . ?
C3D C4D 1.3900 . ?
C4D C5D 1.3900 . ?
C5D C6D 1.3900 . ?
C5D C8D 1.8525 . ?
C6D C7D 1.3900 . ?
C8D O9D 1.3215 . ?
C8D O10D 1.3355 . ?
O10D C11D 1.4546 . ?
C1A1 O5A1 1.388(12) . ?
C1A1 O4A7 1.424(12) . ?
C1A1 C2A1 1.518(14) . ?
O2A1 C2A1 1.414(11) . ?
C2A1 C3A1 1.534(13) . ?
O3A1 C3A1 1.427(11) . ?
C3A1 C4A1 1.510(12) . ?
C4A1 O4A1 1.410(11) . ?
C4A1 C5A1 1.541(13) . ?
O4A7 C4A7 1.449(11) . ?
O5A1 C5A1 1.455(12) . ?
C5A1 C6A1 1.463(14) . ?
O6A1 C6A1 1.476(14) . ?
C1A2 O5A2 1.386(11) . ?
C1A2 O4A1 1.428(11) . ?
C1A2 C2A2 1.499(13) . ?
O2A2 C2A2 1.426(11) . ?
C2A2 C3A2 1.549(13) . ?
O3A2 C3A2 1.425(11) . ?
C3A2 C4A2 1.461(13) . ?
C4A2 O4A2 1.451(11) . ?
C4A2 C5A2 1.544(13) . ?
O5A2 C5A2 1.447(11) . ?
C5A2 C6A2 1.520(13) . ?
O6A2 C6A2 1.439(13) . ?
C1A3 O5A3 1.392(12) . ?
C1A3 O4A2 1.430(12) . ?
C1A3 C2A3 1.510(13) . ?
O2A3 C2A3 1.402(12) . ?
C2A3 C3A3 1.535(13) . ?
O3A3 C3A3 1.429(11) . ?
C3A3 C4A3 1.540(13) . ?
C4A3 O4A3 1.414(11) . ?
C4A3 C5A3 1.549(13) . ?
O5A3 C5A3 1.445(12) . ?
C5A3 C6A3 1.472(15) . ?
O6A3 C6A3 1.464(16) . ?
C6A3 O6C3 1.33(4) . ?
C1A4 O5A4 1.409(11) . ?
C1A4 O4A3 1.442(11) . ?
C1A4 C2A4 1.518(13) . ?
O2A4 C2A4 1.418(11) . ?
C2A4 C3A4 1.498(13) . ?
O3A4 C3A4 1.453(11) . ?
C3A4 C4A4 1.522(13) . ?
C4A4 O4A4 1.440(11) . ?
C4A4 C5A4 1.535(13) . ?
O5A4 C5A4 1.451(11) . ?
C5A4 C6A4 1.498(14) . ?
O6A4 C6A4 1.433(6) . ?
C1A5 O5A5 1.396(12) . ?
C1A5 O4A4 1.410(12) . ?
C1A5 C2A5 1.526(14) . ?
O2A5 C2A5 1.405(12) . ?
C2A5 C3A5 1.549(13) . ?
O3A5 C3A5 1.448(11) . ?
C3A5 C4A5 1.494(14) . ?
C4A5 O4A5 1.435(12) . ?
C4A5 C5A5 1.520(14) . ?
O5A5 C5A5 1.441(13) . ?
C5A5 C6A5 1.490(17) . ?
O6A5 C6A5 1.479(16) . ?
C6A5 O6C5 1.79(4) . ?
C1A6 O4A5 1.410(11) . ?
C1A6 O5A6 1.425(11) . ?
C1A6 C2A6 1.534(14) . ?
O2A6 C2A6 1.403(12) . ?
C2A6 C3A6 1.516(14) . ?
O3A6 C3A6 1.437(12) . ?
C3A6 C4A6 1.481(14) . ?
C4A6 O4A6 1.445(11) . ?
C4A6 C5A6 1.530(13) . ?
O5A6 C5A6 1.412(11) . ?
C5A6 C6A6 1.539(13) . ?
O6A6 C6A6 1.432(6) . ?
C1A7 O5A7 1.418(12) . ?
C1A7 O4A6 1.420(11) . ?
C1A7 C2A7 1.508(13) . ?
O2A7 C2A7 1.408(12) . ?
C2A7 C3A7 1.528(13) . ?
O3A7 C3A7 1.428(11) . ?
C3A7 C4A7 1.488(13) . ?
C4A7 C5A7 1.518(13) . ?
O5A7 C5A7 1.417(12) . ?
C5A7 C6A7 1.503(14) . ?
O6A7 C6A7 1.379(12) . ?
C1B1 O5B1 1.398(11) . ?
C1B1 O4B7 1.430(11) . ?
C1B1 C2B1 1.514(13) . ?
O2B1 C2B1 1.391(12) . ?
C2B1 C3B1 1.523(13) . ?
O3B1 C3B1 1.441(11) . ?
C3B1 C4B1 1.521(13) . ?
C4B1 O4B1 1.454(11) . ?
C4B1 C5B1 1.540(14) . ?
O4B7 C4B7 1.423(11) . ?
O5B1 C5B1 1.442(12) . ?
C5B1 C6B1 1.511(15) . ?
O6B1 C6B1 1.412(14) . ?
C1B2 O4B1 1.418(12) . ?
C1B2 O5B2 1.427(11) . ?
C1B2 C2B2 1.524(13) . ?
O2B2 C2B2 1.426(11) . ?
C2B2 C3B2 1.519(13) . ?
O3B2 C3B2 1.432(11) . ?
C3B2 C4B2 1.495(13) . ?
C4B2 O4B2 1.455(12) . ?
C4B2 C5B2 1.548(13) . ?
O5B2 C5B2 1.448(11) . ?
C5B2 C6B2 1.512(14) . ?
O6B2 C6B2 1.413(12) . ?
C1B3 O4B2 1.413(12) . ?
C1B3 O5B3 1.417(12) . ?
C1B3 C2B3 1.530(13) . ?
O2B3 C2B3 1.427(11) . ?
C2B3 C3B3 1.498(13) . ?
O3B3 C3B3 1.404(12) . ?
C3B3 C4B3 1.529(13) . ?
C4B3 O4B3 1.434(12) . ?
C4B3 C5B3 1.520(14) . ?
O5B3 C5B3 1.420(13) . ?
C5B3 C6B3 1.523(15) . ?
O6B3 C6B3 1.363(16) . ?
C1B4 O5B4 1.408(11) . ?
C1B4 O4B3 1.442(11) . ?
C1B4 C2B4 1.534(13) . ?
O2B4 C2B4 1.458(11) . ?
C2B4 C3B4 1.492(13) . ?
O3B4 C3B4 1.426(12) . ?
C3B4 C4B4 1.497(13) . ?
C4B4 O4B4 1.450(11) . ?
C4B4 C5B4 1.513(13) . ?
O5B4 C5B4 1.459(11) . ?
C5B4 C6B4 1.503(13) . ?
O6B4 C6B4 1.429(6) . ?
C1B5 O4B4 1.417(12) . ?
C1B5 O5B5 1.433(13) . ?
C1B5 C2B5 1.522(15) . ?
O2B5 C2B5 1.407(13) . ?
C2B5 C3B5 1.504(14) . ?
O3B5 C3B5 1.418(12) . ?
C3B5 C4B5 1.544(14) . ?
C4B5 O4B5 1.412(12) . ?
C4B5 C5B5 1.527(15) . ?
O5B5 C5B5 1.442(13) . ?
C5B5 C6B5 1.518(19) . ?
O6B5 C6B5 1.54(2) . ?
C6B5 O6D5 1.61(4) . ?
C1B6 O5B6 1.386(11) . ?
C1B6 O4B5 1.398(11) . ?
C1B6 C2B6 1.521(13) . ?
O2B6 C2B6 1.424(11) . ?
C2B6 C3B6 1.535(13) . ?
O3B6 C3B6 1.420(12) . ?
C3B6 C4B6 1.511(13) . ?
C4B6 O4B6 1.443(11) . ?
C4B6 C5B6 1.525(13) . ?
O5B6 C5B6 1.435(12) . ?
C5B6 C6B6 1.528(14) . ?
O6B6 C6B6 1.405(12) . ?
C1B7 O5B7 1.407(12) . ?
C1B7 O4B6 1.425(12) . ?
C1B7 C2B7 1.488(14) . ?
O2B7 C2B7 1.404(12) . ?
C2B7 C3B7 1.523(13) . ?
O3B7 C3B7 1.411(11) . ?
C3B7 C4B7 1.528(13) . ?
C4B7 C5B7 1.539(12) . ?
O5B7 C5B7 1.442(12) . ?
C5B7 C6B7 1.498(14) . ?
O6B7 C6B7 1.440(12) . ?

loop_
_geom_torsion_atom_site_label_1
_geom_torsion_atom_site_label_2
_geom_torsion_atom_site_label_3
_geom_torsion_atom_site_label_4
_geom_torsion
_geom_torsion_site_symmetry_1
_geom_torsion_site_symmetry_2
_geom_torsion_site_symmetry_3
_geom_torsion_site_symmetry_4
_geom_torsion_publ_flag
O30B O30A O30C O17W 73(7) . . . . ?
O30A O30B O30C O17W -118(7) . . . . ?
O1A C2A C3A C4A 176.2(14) . . . . ?
C7A C2A C3A C4A 0.0 . . . . ?
C2A C3A C4A C5A 0.0 . . . . ?
C3A C4A C5A C6A 0.0 . . . . ?
C3A C4A C5A C8A 178.5 . . . . ?
C4A C5A C6A C7A 0.0 . . . . ?
C8A C5A C6A C7A -178.6 . . . . ?
C5A C6A C7A C2A 0.0 . . . . ?
O1A C2A C7A C6A -176.0(14) . . . . ?
C3A C2A C7A C6A 0.0 . . . . ?
C4A C5A C8A O9A 173.4 . . . . ?
C6A C5A C8A O9A -8.0 . . . . ?
C4A C5A C8A O10A 3.9 . . . . ?
C6A C5A C8A O10A -177.6 . . . . ?
O9A C8A O10A C11A -7.5 . . . . ?
C5A C8A O10A C11A 161.5 . . . . ?
O1B C2B C3B C4B 175.6(12) . . . . ?
C7B C2B C3B C4B 0.0 . . . . ?
C2B C3B C4B C5B 0.0 . . . . ?
C3B C4B C5B C6B 0.0 . . . . ?
C3B C4B C5B C8B 171.6 . . . . ?
C4B C5B C6B C7B 0.0 . . . . ?
C8B C5B C6B C7B -171.8 . . . . ?
C5B C6B C7B C2B 0.0 . . . . ?
O1B C2B C7B C6B -175.6(12) . . . . ?
C3B C2B C7B C6B 0.0 . . . . ?
C4B C5B C8B O9B -176.4 . . . . ?
C6B C5B C8B O9B -4.6 . . . . ?
C4B C5B C8B O10B 6.1 . . . . ?
C6B C5B C8B O10B 177.8 . . . . ?
O9B C8B O10B C11B -6.6 . . . . ?
C5B C8B O10B C11B 171.0 . . . . ?
O1C C2C C3C C4C 162(2) . . . . ?
C7C C2C C3C C4C 0.0 . . . . ?
C2C C3C C4C C5C 0.0 . . . . ?
C3C C4C C5C C6C 0.0 . . . . ?
C3C C4C C5C C8C -170.9 . . . . ?
C4C C5C C6C C7C 0.0 . . . . ?
C8C C5C C6C C7C 171.6 . . . . ?
C5C C6C C7C C2C 0.0 . . . . ?
O1C C2C C7C C6C -163(2) . . . . ?
C3C C2C C7C C6C 0.0 . . . . ?
C6C C5C C8C O10C -137.5 . . . . ?
C4C C5C C8C O10C 33.7 . . . . ?
C6C C5C C8C O9C 11.0 . . . . ?
C4C C5C C8C O9C -177.7 . . . . ?
O9C C8C O10C C11C -9.7 . . . . ?
C5C C8C O10C C11C 136.2 . . . . ?
O1D C2D C3D C4D 159.1(18) . . . . ?
C7D C2D C3D C4D 0.0 . . . . ?
C2D C3D C4D C5D 0.0 . . . . ?
C3D C4D C5D C6D 0.0 . . . . ?
C3D C4D C5D C8D -177.1 . . . . ?
C4D C5D C6D C7D 0.0 . . . . ?
C8D C5D C6D C7D 176.6 . . . . ?
C5D C6D C7D C2D 0.0 . . . . ?
O1D C2D C7D C6D -167.7(16) . . . . ?
C3D C2D C7D C6D 0.0 . . . . ?
C6D C5D C8D O9D 0.7 . . . . ?
C4D C5D C8D O9D 177.6 . . . . ?
C6D C5D C8D O10D -179.4 . . . . ?
C4D C5D C8D O10D -2.5 . . . . ?
O9D C8D O10D C11D -22.6 . . . . ?
C5D C8D O10D C11D 157.5 . . . . ?
O5A1 C1A1 C2A1 O2A1 179.0(7) . . . . ?
O4A7 C1A1 C2A1 O2A1 57.8(9) . . . . ?
O5A1 C1A1 C2A1 C3A1 54.2(10) . . . . ?
O4A7 C1A1 C2A1 C3A1 -67.0(9) . . . . ?
O2A1 C2A1 C3A1 O3A1 61.0(10) . . . . ?
C1A1 C2A1 C3A1 O3A1 -174.3(7) . . . . ?
O2A1 C2A1 C3A1 C4A1 -179.5(7) . . . . ?
C1A1 C2A1 C3A1 C4A1 -54.7(10) . . . . ?
O3A1 C3A1 C4A1 O4A1 -61.9(9) . . . . ?
C2A1 C3A1 C4A1 O4A1 177.1(7) . . . . ?
O3A1 C3A1 C4A1 C5A1 177.5(7) . . . . ?
C2A1 C3A1 C4A1 C5A1 56.5(9) . . . . ?
O5A1 C1A1 O4A7 C4A7 116.8(8) . . . . ?
C2A1 C1A1 O4A7 C4A7 -121.3(8) . . . . ?
O4A7 C1A1 O5A1 C5A1 63.2(10) . . . . ?
C2A1 C1A1 O5A1 C5A1 -56.7(10) . . . . ?
C1A1 O5A1 C5A1 C6A1 -178.1(8) . . . . ?
C1A1 O5A1 C5A1 C4A1 58.3(10) . . . . ?
O4A1 C4A1 C5A1 O5A1 -177.8(7) . . . . ?
C3A1 C4A1 C5A1 O5A1 -57.3(9) . . . . ?
O4A1 C4A1 C5A1 C6A1 62.4(10) . . . . ?
C3A1 C4A1 C5A1 C6A1 -177.1(8) . . . . ?
O5A1 C5A1 C6A1 O6A1 -64.4(10) . . . . ?
C4A1 C5A1 C6A1 O6A1 56.6(11) . . . . ?
O5A2 C1A2 C2A2 O2A2 -175.8(7) . . . . ?
O4A1 C1A2 C2A2 O2A2 58.8(9) . . . . ?
O5A2 C1A2 C2A2 C3A2 61.0(9) . . . . ?
O4A1 C1A2 C2A2 C3A2 -64.4(9) . . . . ?
O2A2 C2A2 C3A2 O3A2 60.3(10) . . . . ?
C1A2 C2A2 C3A2 O3A2 -175.2(7) . . . . ?
O2A2 C2A2 C3A2 C4A2 -179.6(7) . . . . ?
C1A2 C2A2 C3A2 C4A2 -55.1(10) . . . . ?
O3A2 C3A2 C4A2 O4A2 -68.2(9) . . . . ?
C2A2 C3A2 C4A2 O4A2 170.9(7) . . . . ?
O3A2 C3A2 C4A2 C5A2 172.5(7) . . . . ?
C2A2 C3A2 C4A2 C5A2 51.6(10) . . . . ?
C3A1 C4A1 O4A1 C1A2 124.0(8) . . . . ?
C5A1 C4A1 O4A1 C1A2 -115.3(8) . . . . ?
O5A2 C1A2 O4A1 C4A1 107.3(8) . . . . ?
C2A2 C1A2 O4A1 C4A1 -128.4(8) . . . . ?
O4A1 C1A2 O5A2 C5A2 59.8(9) . . . . ?
C2A2 C1A2 O5A2 C5A2 -62.6(9) . . . . ?
C1A2 O5A2 C5A2 C6A2 175.8(7) . . . . ?
C1A2 O5A2 C5A2 C4A2 54.3(9) . . . . ?
O4A2 C4A2 C5A2 O5A2 -169.0(7) . . . . ?
C3A2 C4A2 C5A2 O5A2 -50.1(10) . . . . ?
O4A2 C4A2 C5A2 C6A2 73.4(9) . . . . ?
C3A2 C4A2 C5A2 C6A2 -167.6(8) . . . . ?
O5A2 C5A2 C6A2 O6A2 -64.8(10) . . . . ?
C4A2 C5A2 C6A2 O6A2 54.8(11) . . . . ?
O5A3 C1A3 C2A3 O2A3 179.3(7) . . . . ?
O4A2 C1A3 C2A3 O2A3 58.4(10) . . . . ?
O5A3 C1A3 C2A3 C3A3 55.6(10) . . . . ?
O4A2 C1A3 C2A3 C3A3 -65.3(9) . . . . ?
O2A3 C2A3 C3A3 O3A3 59.8(10) . . . . ?
C1A3 C2A3 C3A3 O3A3 -173.8(7) . . . . ?
O2A3 C2A3 C3A3 C4A3 179.6(7) . . . . ?
C1A3 C2A3 C3A3 C4A3 -54.0(10) . . . . ?
O3A3 C3A3 C4A3 O4A3 -65.8(9) . . . . ?
C2A3 C3A3 C4A3 O4A3 174.5(7) . . . . ?
O3A3 C3A3 C4A3 C5A3 174.4(7) . . . . ?
C2A3 C3A3 C4A3 C5A3 54.7(10) . . . . ?
O5A3 C1A3 O4A2 C4A2 114.7(8) . . . . ?
C2A3 C1A3 O4A2 C4A2 -123.9(8) . . . . ?
C3A2 C4A2 O4A2 C1A3 129.2(8) . . . . ?
C5A2 C4A2 O4A2 C1A3 -107.6(8) . . . . ?
O4A2 C1A3 O5A3 C5A3 58.9(10) . . . . ?
C2A3 C1A3 O5A3 C5A3 -59.7(10) . . . . ?
C1A3 O5A3 C5A3 C6A3 -177.3(8) . . . . ?
C1A3 O5A3 C5A3 C4A3 58.8(10) . . . . ?
O4A3 C4A3 C5A3 O5A3 -173.5(7) . . . . ?
C3A3 C4A3 C5A3 O5A3 -55.2(10) . . . . ?
O4A3 C4A3 C5A3 C6A3 66.0(11) . . . . ?
C3A3 C4A3 C5A3 C6A3 -175.7(8) . . . . ?
O5A3 C5A3 C6A3 O6C3 -80(2) . . . . ?
C4A3 C5A3 C6A3 O6C3 40(2) . . . . ?
O5A3 C5A3 C6A3 O6A3 62.9(11) . . . . ?
C4A3 C5A3 C6A3 O6A3 -176.5(9) . . . . ?
O5A4 C1A4 C2A4 O2A4 -175.7(7) . . . . ?
O4A3 C1A4 C2A4 O2A4 64.3(9) . . . . ?
O5A4 C1A4 C2A4 C3A4 59.3(10) . . . . ?
O4A3 C1A4 C2A4 C3A4 -60.7(9) . . . . ?
O2A4 C2A4 C3A4 O3A4 58.2(9) . . . . ?
C1A4 C2A4 C3A4 O3A4 -176.3(7) . . . . ?
O2A4 C2A4 C3A4 C4A4 177.5(7) . . . . ?
C1A4 C2A4 C3A4 C4A4 -57.0(10) . . . . ?
O3A4 C3A4 C4A4 O4A4 -67.1(9) . . . . ?
C2A4 C3A4 C4A4 O4A4 173.4(7) . . . . ?
O3A4 C3A4 C4A4 C5A4 172.9(7) . . . . ?
C2A4 C3A4 C4A4 C5A4 53.3(10) . . . . ?
C3A3 C4A3 O4A3 C1A4 122.9(8) . . . . ?
C5A3 C4A3 O4A3 C1A4 -117.0(8) . . . . ?
O5A4 C1A4 O4A3 C4A3 111.0(8) . . . . ?
C2A4 C1A4 O4A3 C4A3 -128.1(8) . . . . ?
O4A3 C1A4 O5A4 C5A4 60.3(9) . . . . ?
C2A4 C1A4 O5A4 C5A4 -57.8(10) . . . . ?
C1A4 O5A4 C5A4 C6A4 177.3(7) . . . . ?
C1A4 O5A4 C5A4 C4A4 53.1(10) . . . . ?
O4A4 C4A4 C5A4 O5A4 -169.9(7) . . . . ?
C3A4 C4A4 C5A4 O5A4 -50.0(10) . . . . ?
O4A4 C4A4 C5A4 C6A4 69.1(9) . . . . ?
C3A4 C4A4 C5A4 C6A4 -171.1(7) . . . . ?
O5A4 C5A4 C6A4 O6A4 -67.9(10) . . . . ?
C4A4 C5A4 C6A4 O6A4 55.4(11) . . . . ?
O5A5 C1A5 C2A5 O2A5 177.9(8) . . . . ?
O4A4 C1A5 C2A5 O2A5 55.9(10) . . . . ?
O5A5 C1A5 C2A5 C3A5 56.8(10) . . . . ?
O4A4 C1A5 C2A5 C3A5 -65.2(10) . . . . ?
O2A5 C2A5 C3A5 O3A5 60.6(10) . . . . ?
C1A5 C2A5 C3A5 O3A5 -177.3(8) . . . . ?
O2A5 C2A5 C3A5 C4A5 178.2(8) . . . . ?
C1A5 C2A5 C3A5 C4A5 -59.7(10) . . . . ?
O3A5 C3A5 C4A5 O4A5 -62.8(9) . . . . ?
C2A5 C3A5 C4A5 O4A5 178.5(7) . . . . ?
O3A5 C3A5 C4A5 C5A5 178.0(7) . . . . ?
C2A5 C3A5 C4A5 C5A5 59.3(10) . . . . ?
O5A5 C1A5 O4A4 C4A4 116.3(8) . . . . ?
C2A5 C1A5 O4A4 C4A4 -121.1(8) . . . . ?
C3A4 C4A4 O4A4 C1A5 126.0(8) . . . . ?
C5A4 C4A4 O4A4 C1A5 -112.6(8) . . . . ?
O4A4 C1A5 O5A5 C5A5 65.5(10) . . . . ?
C2A5 C1A5 O5A5 C5A5 -55.8(11) . . . . ?
C1A5 O5A5 C5A5 C6A5 176.1(9) . . . . ?
C1A5 O5A5 C5A5 C4A5 53.9(11) . . . . ?
O4A5 C4A5 C5A5 O5A5 -172.9(7) . . . . ?
C3A5 C4A5 C5A5 O5A5 -54.7(11) . . . . ?
O4A5 C4A5 C5A5 C6A5 72.2(11) . . . . ?
C3A5 C4A5 C5A5 C6A5 -169.7(9) . . . . ?
O5A5 C5A5 C6A5 O6A5 -58.0(11) . . . . ?
C4A5 C5A5 C6A5 O6A5 61.7(13) . . . . ?
O5A5 C5A5 C6A5 O6C5 86.8(14) . . . . ?
C4A5 C5A5 C6A5 O6C5 -153.5(13) . . . . ?
O4A5 C1A6 C2A6 O2A6 63.9(10) . . . . ?
O5A6 C1A6 C2A6 O2A6 -174.7(7) . . . . ?
O4A5 C1A6 C2A6 C3A6 -63.3(10) . . . . ?
O5A6 C1A6 C2A6 C3A6 58.1(10) . . . . ?
O2A6 C2A6 C3A6 O3A6 57.6(11) . . . . ?
C1A6 C2A6 C3A6 O3A6 -176.7(8) . . . . ?
O2A6 C2A6 C3A6 C4A6 178.5(8) . . . . ?
C1A6 C2A6 C3A6 C4A6 -55.7(11) . . . . ?
O3A6 C3A6 C4A6 O4A6 -65.4(9) . . . . ?
C2A6 C3A6 C4A6 O4A6 173.0(7) . . . . ?
O3A6 C3A6 C4A6 C5A6 175.1(7) . . . . ?
C2A6 C3A6 C4A6 C5A6 53.4(11) . . . . ?
O5A6 C1A6 O4A5 C4A5 116.6(8) . . . . ?
C2A6 C1A6 O4A5 C4A5 -123.1(8) . . . . ?
C3A5 C4A5 O4A5 C1A6 127.5(8) . . . . ?
C5A5 C4A5 O4A5 C1A6 -113.1(9) . . . . ?
O4A5 C1A6 O5A6 C5A6 58.6(9) . . . . ?
C2A6 C1A6 O5A6 C5A6 -61.2(9) . . . . ?
C1A6 O5A6 C5A6 C4A6 57.8(9) . . . . ?
C1A6 O5A6 C5A6 C6A6 179.0(7) . . . . ?
O4A6 C4A6 C5A6 O5A6 -172.2(7) . . . . ?
C3A6 C4A6 C5A6 O5A6 -53.0(10) . . . . ?
O4A6 C4A6 C5A6 C6A6 69.1(9) . . . . ?
C3A6 C4A6 C5A6 C6A6 -171.8(8) . . . . ?
O5A6 C5A6 C6A6 O6A6 61.3(9) . . . . ?
C4A6 C5A6 C6A6 O6A6 -178.0(7) . . . . ?
O5A7 C1A7 C2A7 O2A7 -175.3(7) . . . . ?
O4A6 C1A7 C2A7 O2A7 63.6(10) . . . . ?
O5A7 C1A7 C2A7 C3A7 59.2(10) . . . . ?
O4A6 C1A7 C2A7 C3A7 -61.9(9) . . . . ?
O2A7 C2A7 C3A7 O3A7 58.0(10) . . . . ?
C1A7 C2A7 C3A7 O3A7 -177.7(7) . . . . ?
O2A7 C2A7 C3A7 C4A7 179.9(7) . . . . ?
C1A7 C2A7 C3A7 C4A7 -55.8(10) . . . . ?
C1A1 O4A7 C4A7 C3A7 131.6(8) . . . . ?
C1A1 O4A7 C4A7 C5A7 -105.1(9) . . . . ?
O3A7 C3A7 C4A7 O4A7 -64.7(9) . . . . ?
C2A7 C3A7 C4A7 O4A7 173.8(7) . . . . ?
O3A7 C3A7 C4A7 C5A7 173.7(7) . . . . ?
C2A7 C3A7 C4A7 C5A7 52.1(10) . . . . ?
O5A7 C1A7 O4A6 C4A6 114.0(8) . . . . ?
C2A7 C1A7 O4A6 C4A6 -125.0(8) . . . . ?
C3A6 C4A6 O4A6 C1A7 125.7(8) . . . . ?
C5A6 C4A6 O4A6 C1A7 -113.0(8) . . . . ?
O4A6 C1A7 O5A7 C5A7 59.1(9) . . . . ?
C2A7 C1A7 O5A7 C5A7 -59.7(10) . . . . ?
C1A7 O5A7 C5A7 C6A7 177.1(7) . . . . ?
C1A7 O5A7 C5A7 C4A7 53.9(10) . . . . ?
O4A7 C4A7 C5A7 O5A7 -171.0(7) . . . . ?
C3A7 C4A7 C5A7 O5A7 -50.4(10) . . . . ?
O4A7 C4A7 C5A7 C6A7 70.1(10) . . . . ?
C3A7 C4A7 C5A7 C6A7 -169.3(8) . . . . ?
O5A7 C5A7 C6A7 O6A7 -68.9(10) . . . . ?
C4A7 C5A7 C6A7 O6A7 53.4(11) . . . . ?
O5B1 C1B1 C2B1 O2B1 -177.3(7) . . . . ?
O4B7 C1B1 C2B1 O2B1 59.6(10) . . . . ?
O5B1 C1B1 C2B1 C3B1 58.2(10) . . . . ?
O4B7 C1B1 C2B1 C3B1 -64.9(9) . . . . ?
O2B1 C2B1 C3B1 O3B1 58.4(10) . . . . ?
C1B1 C2B1 C3B1 O3B1 -177.3(7) . . . . ?
O2B1 C2B1 C3B1 C4B1 177.9(8) . . . . ?
C1B1 C2B1 C3B1 C4B1 -57.8(10) . . . . ?
O3B1 C3B1 C4B1 O4B1 -68.3(9) . . . . ?
C2B1 C3B1 C4B1 O4B1 172.8(7) . . . . ?
O3B1 C3B1 C4B1 C5B1 176.4(7) . . . . ?
C2B1 C3B1 C4B1 C5B1 57.5(10) . . . . ?
O5B1 C1B1 O4B7 C4B7 114.4(8) . . . . ?
C2B1 C1B1 O4B7 C4B7 -121.4(8) . . . . ?
O4B7 C1B1 O5B1 C5B1 63.5(9) . . . . ?
C2B1 C1B1 O5B1 C5B1 -58.3(10) . . . . ?
C1B1 O5B1 C5B1 C6B1 175.1(7) . . . . ?
C1B1 O5B1 C5B1 C4B1 55.2(10) . . . . ?
O4B1 C4B1 C5B1 O5B1 -170.5(7) . . . . ?
C3B1 C4B1 C5B1 O5B1 -54.5(10) . . . . ?
O4B1 C4B1 C5B1 C6B1 72.8(10) . . . . ?
C3B1 C4B1 C5B1 C6B1 -171.2(8) . . . . ?
O5B1 C5B1 C6B1 O6B1 -60.0(10) . . . . ?
C4B1 C5B1 C6B1 O6B1 59.3(11) . . . . ?
O4B1 C1B2 C2B2 O2B2 60.4(9) . . . . ?
O5B2 C1B2 C2B2 O2B2 -179.3(7) . . . . ?
O4B1 C1B2 C2B2 C3B2 -60.0(9) . . . . ?
O5B2 C1B2 C2B2 C3B2 60.3(9) . . . . ?
O2B2 C2B2 C3B2 O3B2 60.3(9) . . . . ?
C1B2 C2B2 C3B2 O3B2 -179.2(7) . . . . ?
O2B2 C2B2 C3B2 C4B2 179.8(7) . . . . ?
C1B2 C2B2 C3B2 C4B2 -59.6(9) . . . . ?
O3B2 C3B2 C4B2 O4B2 -67.3(9) . . . . ?
C2B2 C3B2 C4B2 O4B2 173.4(7) . . . . ?
O3B2 C3B2 C4B2 C5B2 175.8(7) . . . . ?
C2B2 C3B2 C4B2 C5B2 56.5(10) . . . . ?
O5B2 C1B2 O4B1 C4B1 115.6(8) . . . . ?
C2B2 C1B2 O4B1 C4B1 -125.6(8) . . . . ?
C3B1 C4B1 O4B1 C1B2 127.7(8) . . . . ?
C5B1 C4B1 O4B1 C1B2 -114.5(8) . . . . ?
O4B1 C1B2 O5B2 C5B2 57.5(10) . . . . ?
C2B2 C1B2 O5B2 C5B2 -59.9(9) . . . . ?
C1B2 O5B2 C5B2 C6B2 177.8(7) . . . . ?
C1B2 O5B2 C5B2 C4B2 55.6(9) . . . . ?
O4B2 C4B2 C5B2 O5B2 -169.9(7) . . . . ?
C3B2 C4B2 C5B2 O5B2 -53.3(10) . . . . ?
O4B2 C4B2 C5B2 C6B2 72.1(9) . . . . ?
C3B2 C4B2 C5B2 C6B2 -171.3(8) . . . . ?
O5B2 C5B2 C6B2 O6B2 -66.4(10) . . . . ?
C4B2 C5B2 C6B2 O6B2 53.4(11) . . . . ?
O4B2 C1B3 C2B3 O2B3 59.6(9) . . . . ?
O5B3 C1B3 C2B3 O2B3 -178.4(7) . . . . ?
O4B2 C1B3 C2B3 C3B3 -66.5(10) . . . . ?
O5B3 C1B3 C2B3 C3B3 55.6(10) . . . . ?
O2B3 C2B3 C3B3 O3B3 58.5(10) . . . . ?
C1B3 C2B3 C3B3 O3B3 -178.3(7) . . . . ?
O2B3 C2B3 C3B3 C4B3 -178.8(7) . . . . ?
C1B3 C2B3 C3B3 C4B3 -55.5(10) . . . . ?
O3B3 C3B3 C4B3 O4B3 -62.9(9) . . . . ?
C2B3 C3B3 C4B3 O4B3 175.9(7) . . . . ?
O3B3 C3B3 C4B3 C5B3 178.6(8) . . . . ?
C2B3 C3B3 C4B3 C5B3 57.4(10) . . . . ?
O5B3 C1B3 O4B2 C4B2 116.1(8) . . . . ?
C2B3 C1B3 O4B2 C4B2 -122.4(8) . . . . ?
C3B2 C4B2 O4B2 C1B3 132.5(8) . . . . ?
C5B2 C4B2 O4B2 C1B3 -107.8(8) . . . . ?
O4B2 C1B3 O5B3 C5B3 62.5(10) . . . . ?
C2B3 C1B3 O5B3 C5B3 -57.7(10) . . . . ?
C1B3 O5B3 C5B3 C4B3 60.3(10) . . . . ?
C1B3 O5B3 C5B3 C6B3 -178.9(8) . . . . ?
O4B3 C4B3 C5B3 O5B3 -175.6(7) . . . . ?
C3B3 C4B3 C5B3 O5B3 -59.3(10) . . . . ?
O4B3 C4B3 C5B3 C6B3 66.1(10) . . . . ?
C3B3 C4B3 C5B3 C6B3 -177.7(8) . . . . ?
O5B3 C5B3 C6B3 O6B3 -65.6(12) . . . . ?
C4B3 C5B3 C6B3 O6B3 54.3(13) . . . . ?
O5B4 C1B4 C2B4 O2B4 -177.9(6) . . . . ?
O4B3 C1B4 C2B4 O2B4 62.0(8) . . . . ?
O5B4 C1B4 C2B4 C3B4 61.0(9) . . . . ?
O4B3 C1B4 C2B4 C3B4 -59.1(9) . . . . ?
O2B4 C2B4 C3B4 O3B4 63.4(9) . . . . ?
C1B4 C2B4 C3B4 O3B4 -176.3(7) . . . . ?
O2B4 C2B4 C3B4 C4B4 -177.3(7) . . . . ?
C1B4 C2B4 C3B4 C4B4 -57.0(10) . . . . ?
O3B4 C3B4 C4B4 O4B4 -68.2(9) . . . . ?
C2B4 C3B4 C4B4 O4B4 172.4(7) . . . . ?
O3B4 C3B4 C4B4 C5B4 172.2(7) . . . . ?
C2B4 C3B4 C4B4 C5B4 52.8(10) . . . . ?
C5B3 C4B3 O4B3 C1B4 -119.8(8) . . . . ?
C3B3 C4B3 O4B3 C1B4 121.9(8) . . . . ?
O5B4 C1B4 O4B3 C4B3 109.4(8) . . . . ?
C2B4 C1B4 O4B3 C4B3 -131.2(7) . . . . ?
O4B3 C1B4 O5B4 C5B4 59.1(9) . . . . ?
C2B4 C1B4 O5B4 C5B4 -59.0(9) . . . . ?
C1B4 O5B4 C5B4 C6B4 177.2(7) . . . . ?
C1B4 O5B4 C5B4 C4B4 53.2(10) . . . . ?
O4B4 C4B4 C5B4 O5B4 -168.9(7) . . . . ?
C3B4 C4B4 C5B4 O5B4 -49.6(10) . . . . ?
O4B4 C4B4 C5B4 C6B4 71.8(9) . . . . ?
C3B4 C4B4 C5B4 C6B4 -168.8(7) . . . . ?
O5B4 C5B4 C6B4 O6B4 -66.5(10) . . . . ?
C4B4 C5B4 C6B4 O6B4 55.4(11) . . . . ?
O4B4 C1B5 C2B5 O2B5 60.9(10) . . . . ?
O5B5 C1B5 C2B5 O2B5 -178.4(8) . . . . ?
O4B4 C1B5 C2B5 C3B5 -63.4(10) . . . . ?
O5B5 C1B5 C2B5 C3B5 57.3(11) . . . . ?
O2B5 C2B5 C3B5 O3B5 57.5(11) . . . . ?
C1B5 C2B5 C3B5 O3B5 -178.7(8) . . . . ?
O2B5 C2B5 C3B5 C4B5 -179.0(8) . . . . ?
C1B5 C2B5 C3B5 C4B5 -55.2(11) . . . . ?
O3B5 C3B5 C4B5 O4B5 -62.4(10) . . . . ?
C2B5 C3B5 C4B5 O4B5 175.0(8) . . . . ?
O3B5 C3B5 C4B5 C5B5 176.5(8) . . . . ?
C2B5 C3B5 C4B5 C5B5 53.9(11) . . . . ?
O5B5 C1B5 O4B4 C4B4 117.7(8) . . . . ?
C2B5 C1B5 O4B4 C4B4 -121.3(8) . . . . ?
C3B4 C4B4 O4B4 C1B5 130.0(8) . . . . ?
C5B4 C4B4 O4B4 C1B5 -106.8(9) . . . . ?
O4B4 C1B5 O5B5 C5B5 61.0(10) . . . . ?
C2B5 C1B5 O5B5 C5B5 -58.4(11) . . . . ?
C1B5 O5B5 C5B5 C6B5 178.1(9) . . . . ?
C1B5 O5B5 C5B5 C4B5 57.7(11) . . . . ?
O4B5 C4B5 C5B5 O5B5 -174.8(7) . . . . ?
C3B5 C4B5 C5B5 O5B5 -54.6(11) . . . . ?
O4B5 C4B5 C5B5 C6B5 66.1(11) . . . . ?
C3B5 C4B5 C5B5 C6B5 -173.6(9) . . . . ?
O5B5 C5B5 C6B5 O6B5 -64.6(13) . . . . ?
C4B5 C5B5 C6B5 O6B5 56.5(14) . . . . ?
O5B5 C5B5 C6B5 O6D5 75.4(17) . . . . ?
C4B5 C5B5 C6B5 O6D5 -163.5(16) . . . . ?
O5B6 C1B6 C2B6 O2B6 -178.3(7) . . . . ?
O4B5 C1B6 C2B6 O2B6 58.0(9) . . . . ?
O5B6 C1B6 C2B6 C3B6 60.7(9) . . . . ?
O4B5 C1B6 C2B6 C3B6 -63.0(9) . . . . ?
O2B6 C2B6 C3B6 O3B6 60.6(9) . . . . ?
C1B6 C2B6 C3B6 O3B6 -178.3(7) . . . . ?
O2B6 C2B6 C3B6 C4B6 -178.7(7) . . . . ?
C1B6 C2B6 C3B6 C4B6 -57.6(9) . . . . ?
O3B6 C3B6 C4B6 O4B6 -67.1(9) . . . . ?
C2B6 C3B6 C4B6 O4B6 175.0(7) . . . . ?
O3B6 C3B6 C4B6 C5B6 174.2(7) . . . . ?
C2B6 C3B6 C4B6 C5B6 56.2(10) . . . . ?
O5B6 C1B6 O4B5 C4B5 110.2(9) . . . . ?
C2B6 C1B6 O4B5 C4B5 -126.5(8) . . . . ?
C5B5 C4B5 O4B5 C1B6 -116.9(9) . . . . ?
C3B5 C4B5 O4B5 C1B6 121.9(8) . . . . ?
O4B5 C1B6 O5B6 C5B6 60.8(10) . . . . ?
C2B6 C1B6 O5B6 C5B6 -60.9(10) . . . . ?
C1B6 O5B6 C5B6 C4B6 56.1(10) . . . . ?
C1B6 O5B6 C5B6 C6B6 178.8(7) . . . . ?
O4B6 C4B6 C5B6 O5B6 -172.0(7) . . . . ?
C3B6 C4B6 C5B6 O5B6 -54.0(10) . . . . ?
O4B6 C4B6 C5B6 C6B6 69.5(10) . . . . ?
C3B6 C4B6 C5B6 C6B6 -172.4(8) . . . . ?
O5B6 C5B6 C6B6 O6B6 -66.9(10) . . . . ?
C4B6 C5B6 C6B6 O6B6 53.6(11) . . . . ?
O5B7 C1B7 C2B7 O2B7 -178.5(7) . . . . ?
O4B6 C1B7 C2B7 O2B7 60.2(10) . . . . ?
O5B7 C1B7 C2B7 C3B7 57.5(10) . . . . ?
O4B6 C1B7 C2B7 C3B7 -63.9(10) . . . . ?
O2B7 C2B7 C3B7 O3B7 61.3(10) . . . . ?
C1B7 C2B7 C3B7 O3B7 -175.7(8) . . . . ?
O2B7 C2B7 C3B7 C4B7 -179.9(7) . . . . ?
C1B7 C2B7 C3B7 C4B7 -56.8(10) . . . . ?
C1B1 O4B7 C4B7 C3B7 127.9(8) . . . . ?
C1B1 O4B7 C4B7 C5B7 -111.8(8) . . . . ?
O3B7 C3B7 C4B7 O4B7 -64.1(9) . . . . ?
C2B7 C3B7 C4B7 O4B7 175.6(7) . . . . ?
O3B7 C3B7 C4B7 C5B7 177.1(7) . . . . ?
C2B7 C3B7 C4B7 C5B7 56.7(9) . . . . ?
O5B7 C1B7 O4B6 C4B6 115.3(8) . . . . ?
C2B7 C1B7 O4B6 C4B6 -122.0(8) . . . . ?
C3B6 C4B6 O4B6 C1B7 126.6(8) . . . . ?
C5B6 C4B6 O4B6 C1B7 -112.4(9) . . . . ?
O4B6 C1B7 O5B7 C5B7 62.3(9) . . . . ?
C2B7 C1B7 O5B7 C5B7 -57.4(10) . . . . ?
C1B7 O5B7 C5B7 C6B7 176.6(8) . . . . ?
C1B7 O5B7 C5B7 C4B7 55.4(10) . . . . ?
O4B7 C4B7 C5B7 O5B7 -174.0(7) . . . . ?
C3B7 C4B7 C5B7 O5B7 -55.5(9) . . . . ?
O4B7 C4B7 C5B7 C6B7 69.7(10) . . . . ?
C3B7 C4B7 C5B7 C6B7 -171.7(7) . . . . ?
O5B7 C5B7 C6B7 O6B7 -55.9(10) . . . . ?
C4B7 C5B7 C6B7 O6B7 63.0(10) . . . . ?
